data_4504525
loop_
_publ_author_name
'Dalgarno, Scott J.'
'Atwood, Jerry L.'
'Raston, Colin L.'

_publ_section_title
;
 Host&#x2212;Guest Complexes withp-Sulfonatocalix[4,5]arenes Charged Crown
 Ethers and Lanthanides:&#x2009; Factors Affecting Molecular Capsule
 Formation
;
_journal_issue 1
_journal_name_full 'Crystal Growth &amp; Design'
_journal_page_first 174
_journal_paper_doi 10.1021/cg050261q
_journal_volume 6
_journal_year 2006
_chemical_formula_sum 'C144 H262 N8 Nd2 O123 S16'
_chemical_formula_weight 4875.06
_chemical_name_common '[(Nd(H2O)9)2][((1,7-diaza-12-crown-4 + 2H+)?p-sulfonatocalix[4]arene)4 + 2H+]?33H2O'
_chemical_name_systematic
; 
 ? 
;
_space_group_IT_number 2
_symmetry_cell_setting triclinic
_symmetry_space_group_name_Hall '-P 1'
_symmetry_space_group_name_H-M 'P -1'
_atom_sites_solution_hydrogens geom
_atom_sites_solution_primary direct
_atom_sites_solution_secondary difmap
_audit_creation_method SHELXL-97
_cell_angle_alpha 86.4550(3)
_cell_angle_beta 83.0468(3)
_cell_angle_gamma 80.6640(10)
_cell_formula_units_Z 2
_cell_length_a 19.92300(10)
_cell_length_b 21.0935(2)
_cell_length_c 24.7992(2)
_cell_measurement_temperature 150(2)
_cell_volume 10198.60(14)
_computing_cell_refinement 'DENZO-SMN (Otwinowski & Minor, 1996)'
_computing_data_collection 'COLLECT (Nonius, 1999)'
_computing_data_reduction 'DENZO-SMN (Otwinowski & Minor, 1996)'
_computing_molecular_graphics
;
 XSeed (Barbour, 2001)
;
_computing_publication_material 'local program'
_computing_structure_refinement 'SHELXL-97 (Sheldrick, 1997)'
_computing_structure_solution 'SHELXS-97 (Sheldrick, 1990)'
_diffrn_ambient_temperature 150(2)
_diffrn_detector_area_resol_mean 9.091
_diffrn_measured_fraction_theta_full 0.988
_diffrn_measured_fraction_theta_max 0.988
_diffrn_measurement_device_type 'Nonius KappaCCD area detector diffractometer'
_diffrn_measurement_method
;
   Detector set at 30mm from sample with different 2theta offsets 
   1 degree phi exposures for chi=0 degree settings
   1 degree omega exposures for chi=90 degree settings
;
_diffrn_radiation_monochromator graphite
_diffrn_radiation_source 'fine-focus sealed tube'
_diffrn_radiation_type MoK\a
_diffrn_radiation_wavelength 0.71073
_diffrn_reflns_av_R_equivalents 0.1605
_diffrn_reflns_av_sigmaI/netI 0.1076
_diffrn_reflns_limit_h_max 25
_diffrn_reflns_limit_h_min -25
_diffrn_reflns_limit_k_max 27
_diffrn_reflns_limit_k_min -27
_diffrn_reflns_limit_l_max 31
_diffrn_reflns_limit_l_min -31
_diffrn_reflns_number 194935
_diffrn_reflns_theta_full 27.32
_diffrn_reflns_theta_max 27.32
_diffrn_reflns_theta_min 1.89
_exptl_absorpt_coefficient_mu 0.782
_exptl_absorpt_correction_T_max 0.8720
_exptl_absorpt_correction_T_min 0.7660
_exptl_absorpt_correction_type multi-scan
_exptl_absorpt_process_details
;
 Using multiple and symmetry-related data measurements via the program SORTAV
 See R.H. Blessing, Acta Cryst (1995), A51, 33-38 
;
_exptl_crystal_density_diffrn 1.588
_exptl_crystal_density_method 'not measured'
_exptl_crystal_F_000 5084
_exptl_crystal_size_max 0.36
_exptl_crystal_size_mid 0.26
_exptl_crystal_size_min 0.18
_refine_diff_density_max 2.891
_refine_diff_density_min -4.440
_refine_diff_density_rms 0.203
_refine_ls_extinction_method none
_refine_ls_goodness_of_fit_ref 1.344
_refine_ls_hydrogen_treatment mixed
_refine_ls_matrix_type full
_refine_ls_number_parameters 2677
_refine_ls_number_reflns 45488
_refine_ls_number_restraints 6
_refine_ls_restrained_S_all 1.345
_refine_ls_R_factor_all 0.1282
_refine_ls_R_factor_gt 0.0866
_refine_ls_shift/su_max 0.014
_refine_ls_shift/su_mean 0.003
_refine_ls_structure_factor_coef Fsqd
_refine_ls_weighting_details 'calc w=1/[\s^2^(Fo^2^)+(0.1000P)^2^+0.0000P] where P=(Fo^2^+2Fc^2^)/3'
_refine_ls_weighting_scheme calc
_refine_ls_wR_factor_gt 0.2209
_refine_ls_wR_factor_ref 0.2460
_reflns_number_gt 29303
_reflns_number_total 45488
_reflns_threshold_expression >2sigma(I)
_cod_data_source_file cg050261qsi20050922_023019.cif
_cod_data_source_block diaza12c4
_cod_depositor_comments
;
The following automatic conversions were performed:

'_symmetry_cell_setting' value 'Triclinic' changed to 'triclinic'
according to /home/saulius/struct/CIF-dictionaries/cif_core.dic
dictionary named 'cif_core.dic' version 2.4.1 from 2010-06-29.

Automatic conversion script
Id: cif_fix_values 1715 2011-07-08 13:25:40Z adriana 
;
_cod_original_cell_volume 10198.61(14)
_cod_original_sg_symbol_H-M P-1
_cod_database_code 4504525

loop_
_symmetry_equiv_pos_as_xyz
'x, y, z'
'-x, -y, -z'

loop_
_atom_site_label
_atom_site_type_symbol
_atom_site_fract_x
_atom_site_fract_y
_atom_site_fract_z
_atom_site_U_iso_or_equiv
_atom_site_adp_type
_atom_site_occupancy
_atom_site_symmetry_multiplicity
_atom_site_calc_flag
_atom_site_refinement_flags
_atom_site_disorder_assembly
_atom_site_disorder_group
Nd1 Nd 0.455035(13) 0.658895(13) 0.288342(11) 0.01996(7) Uani 1 1 d . . .
S1 S 0.26611(6) 0.88024(7) 0.30468(5) 0.0243(3) Uani 1 1 d . . .
O1 O 0.24825(16) 0.81745(17) 0.29476(14) 0.0290(8) Uani 1 1 d . . .
N1 N 0.1490(2) 0.6413(2) 0.35964(19) 0.0393(12) Uani 1 1 d . . .
H16A H 0.1173 0.6468 0.3350 0.047 Uiso 1 1 calc R . .
H16B H 0.1253 0.6397 0.3938 0.047 Uiso 1 1 calc R . .
C1 C 0.2688(2) 0.8882(2) 0.46609(19) 0.0180(10) Uani 1 1 d . . .
Nd2 Nd 0.043614(13) 0.842657(13) 0.202556(12) 0.02424(8) Uani 1 1 d . . .
S2 S -0.00829(6) 0.72196(6) 0.43419(5) 0.0232(3) Uani 1 1 d . . .
O2 O 0.33931(16) 0.88012(18) 0.29558(14) 0.0338(9) Uani 1 1 d . . .
N2 N 0.1215(2) 0.6087(2) 0.52956(18) 0.0360(11) Uani 1 1 d . . .
H16C H 0.1056 0.6186 0.4963 0.043 Uiso 1 1 calc R . .
H16D H 0.0843 0.6034 0.5543 0.043 Uiso 1 1 calc R . .
C2 C 0.2882(2) 0.8808(2) 0.41097(19) 0.0213(11) Uani 1 1 d . . .
H2 H 0.3348 0.8664 0.3983 0.026 Uiso 1 1 calc R . .
S3 S 0.09656(7) 0.56379(6) 0.70562(6) 0.0263(3) Uani 1 1 d . . .
O3 O 0.22670(17) 0.93091(17) 0.27366(14) 0.0317(9) Uani 1 1 d . . .
N3 N -0.2078(2) 0.6949(2) 0.4612(2) 0.0395(12) Uani 1 1 d . . .
H16F H -0.1637 0.7003 0.4646 0.047 Uiso 1 1 calc R . .
H16E H -0.2235 0.6728 0.4921 0.047 Uiso 1 1 calc R . .
C3 C 0.2399(2) 0.8943(2) 0.37405(19) 0.0219(11) Uani 1 1 d . . .
S4 S 0.38037(6) 0.62173(6) 0.51173(5) 0.0210(3) Uani 1 1 d . . .
O4 O 0.17517(15) 0.91408(15) 0.53735(12) 0.0208(7) Uani 1 1 d . . .
H15A H 0.2078 0.9053 0.5565 0.025 Uiso 1 1 calc R . .
N4 N -0.3662(2) 0.6035(2) 0.56112(18) 0.0279(10) Uani 1 1 d . . .
H16G H -0.3231 0.6143 0.5528 0.034 Uiso 1 1 calc R . .
H16H H -0.3672 0.5819 0.5945 0.034 Uiso 1 1 calc R . .
C4 C 0.1713(2) 0.9133(2) 0.39211(18) 0.0182(10) Uani 1 1 d . . .
H4 H 0.1385 0.9217 0.3668 0.022 Uiso 1 1 calc R . .
S5 S -0.13550(7) 0.93897(6) 0.39292(5) 0.0252(3) Uani 1 1 d . . .
O5 O 0.02334(18) 0.73875(17) 0.38052(14) 0.0330(9) Uani 1 1 d . . .
N5 N 0.7127(2) 0.7876(2) 0.0339(2) 0.0446(13) Uani 1 1 d . . .
H16I H 0.7257 0.8139 0.0048 0.053 Uiso 1 1 calc R . .
H16J H 0.6689 0.7810 0.0306 0.053 Uiso 1 1 calc R . .
C5 C 0.1506(2) 0.9202(2) 0.44759(19) 0.0192(10) Uani 1 1 d . . .
S6 S -0.47109(6) 0.78421(6) 0.42349(5) 0.0216(3) Uani 1 1 d . . .
O6 O -0.08249(16) 0.72584(17) 0.43705(15) 0.0341(9) Uani 1 1 d . . .
N6 N 0.8541(2) 0.8993(2) -0.06084(19) 0.0344(11) Uani 1 1 d . . .
H16L H 0.8524 0.9216 -0.0938 0.041 Uiso 1 1 calc R . .
H16K H 0.8134 0.8836 -0.0526 0.041 Uiso 1 1 calc R . .
C6 C 0.1996(2) 0.9071(2) 0.48391(18) 0.0193(10) Uani 1 1 d . . .
S7 S -0.54099(6) 0.63722(6) 0.71942(5) 0.0234(3) Uani 1 1 d . . .
O7 O 0.02507(17) 0.65921(16) 0.45427(14) 0.0326(9) Uani 1 1 d . . .
N7 N 0.3549(3) 0.8707(3) 0.1393(2) 0.0504(15) Uani 1 1 d . . .
H16N H 0.3762 0.8638 0.1047 0.060 Uiso 1 1 calc R . .
H16M H 0.3882 0.8743 0.1611 0.060 Uiso 1 1 calc R . .
C7 C 0.0750(2) 0.9384(2) 0.46843(19) 0.0212(10) Uani 1 1 d . . .
H7A H 0.0701 0.9712 0.4962 0.025 Uiso 1 1 calc R . .
H7B H 0.0495 0.9575 0.4380 0.025 Uiso 1 1 calc R . .
S8 S -0.17935(6) 0.64642(6) 0.60647(5) 0.0247(3) Uani 1 1 d . . .
O8 O 0.04062(15) 0.91027(15) 0.58668(13) 0.0225(7) Uani 1 1 d . . .
H15B H 0.0304 0.8952 0.6182 0.027 Uiso 1 1 calc R . .
N8 N 0.3652(3) 0.8435(3) -0.0366(2) 0.0660(18) Uani 1 1 d D . .
H16P H 0.3986 0.8362 -0.0655 0.079 Uiso 1 1 calc R A 1
H16O H 0.3868 0.8485 -0.0067 0.079 Uiso 1 1 calc R A 1
C8 C 0.0445(2) 0.8800(2) 0.49326(19) 0.0188(10) Uani 1 1 d . . .
S9 S 0.63606(6) 0.55681(6) 0.10127(5) 0.0229(3) Uani 1 1 d . . .
O9 O 0.02645(17) 0.55669(17) 0.69886(15) 0.0334(9) Uani 1 1 d . . .
C9 C 0.0322(2) 0.8345(2) 0.45825(19) 0.0210(10) Uani 1 1 d . . .
H9 H 0.0412 0.8415 0.4200 0.025 Uiso 1 1 calc R . .
S10 S 0.68006(6) 0.84802(6) -0.11271(5) 0.0249(3) Uani 1 1 d . . .
O10 O 0.11283(18) 0.54870(17) 0.76099(15) 0.0350(9) Uani 1 1 d . . .
C10 C 0.0070(2) 0.7794(2) 0.47917(19) 0.0207(11) Uani 1 1 d . . .
S11 S 1.03694(6) 0.86538(6) -0.21832(5) 0.0222(3) Uani 1 1 d . . .
O11 O 0.14488(17) 0.52718(17) 0.66515(15) 0.0367(9) Uani 1 1 d . . .
C11 C -0.0052(2) 0.7677(2) 0.53479(19) 0.0201(10) Uani 1 1 d . . .
H11 H -0.0226 0.7298 0.5484 0.024 Uiso 1 1 calc R . .
S12 S 0.96887(6) 0.71534(6) 0.07475(5) 0.0228(3) Uani 1 1 d . . .
O12 O 0.13568(15) 0.82874(15) 0.64014(13) 0.0231(7) Uani 1 1 d . . .
H15C H 0.1010 0.8510 0.6286 0.028 Uiso 1 1 calc R . .
C12 C 0.0079(2) 0.8110(2) 0.57075(19) 0.0196(10) Uani 1 1 d . . .
S13 S 0.23242(6) 0.60729(7) 0.19288(5) 0.0273(3) Uani 1 1 d . . .
O13 O 0.33511(17) 0.57622(16) 0.53312(14) 0.0291(8) Uani 1 1 d . . .
C13 C 0.0317(2) 0.8679(2) 0.5493(2) 0.0194(10) Uani 1 1 d . . .
S14 S 0.11629(7) 0.88192(6) -0.01944(5) 0.0245(3) Uani 1 1 d . . .
O14 O 0.45033(17) 0.60198(16) 0.52486(14) 0.0313(9) Uani 1 1 d . . .
C14 C -0.0018(2) 0.7961(2) 0.63194(18) 0.0206(10) Uani 1 1 d . . .
H14A H -0.0080 0.8369 0.6509 0.025 Uiso 1 1 calc R . .
H14B H -0.0443 0.7771 0.6410 0.025 Uiso 1 1 calc R . .
S15 S 0.41115(7) 0.93831(6) -0.21001(6) 0.0267(3) Uani 1 1 d . . .
O15 O 0.37624(18) 0.63687(16) 0.45380(13) 0.0313(9) Uani 1 1 d . . .
C15 C 0.0570(2) 0.7505(2) 0.65359(18) 0.0179(10) Uani 1 1 d . . .
S16 S 0.50491(6) 0.78505(6) 0.06172(5) 0.0231(3) Uani 1 1 d . . .
O16 O 0.26438(15) 0.86927(14) 0.61170(12) 0.0202(7) Uani 1 1 d . . .
H15D H 0.2459 0.8649 0.6437 0.024 Uiso 1 1 calc R . .
C16 C 0.0493(2) 0.6877(2) 0.67102(18) 0.0204(10) Uani 1 1 d . . .
H16 H 0.0067 0.6734 0.6694 0.024 Uiso 1 1 calc R . .
O17 O -0.11341(19) 0.87360(18) 0.37613(15) 0.0355(9) Uani 1 1 d . . .
C17 C 0.1033(2) 0.6453(2) 0.69081(19) 0.0239(11) Uani 1 1 d . . .
O18 O -0.07948(17) 0.96810(17) 0.40776(14) 0.0314(9) Uani 1 1 d . . .
C18 C 0.1666(2) 0.6654(2) 0.69396(19) 0.0232(11) Uani 1 1 d . . .
H18 H 0.2028 0.6365 0.7079 0.028 Uiso 1 1 calc R . .
O19 O -0.17299(18) 0.97881(18) 0.35238(15) 0.0372(9) Uani 1 1 d . . .
C19 C 0.1763(2) 0.7266(2) 0.67707(18) 0.0195(10) Uani 1 1 d . . .
O20 O -0.33350(15) 0.95123(16) 0.58915(14) 0.0283(8) Uani 1 1 d . . .
H15E H -0.3148 0.9404 0.6177 0.034 Uiso 1 1 calc R . .
C20 C 0.1215(2) 0.7693(2) 0.65658(18) 0.0204(10) Uani 1 1 d . . .
O21 O -0.40463(17) 0.77935(17) 0.39131(14) 0.0338(9) Uani 1 1 d . . .
C21 C 0.2452(2) 0.7484(2) 0.67786(18) 0.0195(10) Uani 1 1 d . . .
H21A H 0.2733 0.7178 0.7013 0.023 Uiso 1 1 calc R . .
H21B H 0.2381 0.7912 0.6938 0.023 Uiso 1 1 calc R . .
O22 O -0.52738(17) 0.81519(16) 0.39197(14) 0.0291(8) Uani 1 1 d . . .
C22 C 0.2837(2) 0.7522(2) 0.62095(18) 0.0179(10) Uani 1 1 d . . .
O23 O -0.48604(16) 0.72364(15) 0.44921(13) 0.0259(8) Uani 1 1 d . . .
C23 C 0.3142(2) 0.6946(2) 0.59640(18) 0.0207(10) Uani 1 1 d . . .
H23 H 0.3126 0.6549 0.6164 0.025 Uiso 1 1 calc R . .
O24 O -0.47553(15) 0.96780(15) 0.59462(14) 0.0262(8) Uani 1 1 d . . .
H15F H -0.5015 0.9568 0.6216 0.031 Uiso 1 1 calc R . .
C24 C 0.3462(2) 0.6948(2) 0.54396(19) 0.0184(10) Uani 1 1 d . . .
O25 O -0.50890(17) 0.59308(18) 0.67761(15) 0.0371(10) Uani 1 1 d . . .
C25 C 0.3495(2) 0.7527(2) 0.51487(19) 0.0189(10) Uani 1 1 d . . .
H25 H 0.3718 0.7527 0.4788 0.023 Uiso 1 1 calc R . .
O26 O -0.61425(16) 0.65133(17) 0.71798(15) 0.0337(9) Uani 1 1 d . . .
C26 C 0.3206(2) 0.8111(2) 0.53769(19) 0.0186(10) Uani 1 1 d . . .
O27 O -0.52041(17) 0.61551(17) 0.77240(14) 0.0323(9) Uani 1 1 d . . .
C27 C 0.2890(2) 0.8103(2) 0.59178(19) 0.0178(10) Uani 1 1 d . . .
O28 O -0.43222(16) 0.88064(17) 0.67444(14) 0.0304(8) Uani 1 1 d . . .
H15G H -0.4565 0.9071 0.6553 0.037 Uiso 1 1 calc R . .
C28 C 0.3231(2) 0.8737(2) 0.50559(19) 0.0180(10) Uani 1 1 d . . .
H28A H 0.3690 0.8724 0.4848 0.022 Uiso 1 1 calc R . .
H28B H 0.3167 0.9091 0.5311 0.022 Uiso 1 1 calc R . .
O29 O -0.22821(17) 0.63456(17) 0.57018(15) 0.0326(9) Uani 1 1 d . . .
C29 C -0.2162(2) 0.9190(2) 0.5486(2) 0.0239(11) Uani 1 1 d . . .
O30 O -0.17731(18) 0.59993(17) 0.65216(15) 0.0367(9) Uani 1 1 d . . .
C30 C -0.1713(2) 0.9161(2) 0.5020(2) 0.0241(11) Uani 1 1 d . . .
H30 H -0.1241 0.9004 0.5036 0.029 Uiso 1 1 calc R . .
O31 O -0.11249(17) 0.65143(17) 0.57730(16) 0.0380(10) Uani 1 1 d . . .
C31 C -0.1953(2) 0.9365(2) 0.45166(19) 0.0208(11) Uani 1 1 d . . .
O32 O -0.29620(16) 0.90330(16) 0.68621(13) 0.0264(8) Uani 1 1 d . . .
H15H H -0.3287 0.9025 0.7111 0.032 Uiso 1 1 calc R . .
C32 C -0.2640(2) 0.9574(2) 0.4485(2) 0.0231(11) Uani 1 1 d . . .
H32 H -0.2798 0.9700 0.4142 0.028 Uiso 1 1 calc R . .
O33 O 0.61332(19) 0.62314(17) 0.11577(15) 0.0338(9) Uani 1 1 d . . .
C33 C -0.3106(2) 0.9603(2) 0.4952(2) 0.0208(11) Uani 1 1 d . . .
O34 O 0.67248(17) 0.51896(16) 0.14292(14) 0.0309(8) Uani 1 1 d . . .
C34 C -0.2853(2) 0.9427(2) 0.5450(2) 0.0204(11) Uani 1 1 d . . .
O35 O 0.57944(15) 0.52766(16) 0.08633(13) 0.0262(8) Uani 1 1 d . . .
C35 C -0.3865(2) 0.9843(2) 0.4925(2) 0.0231(11) Uani 1 1 d . . .
H35A H -0.4021 1.0184 0.5189 0.028 Uiso 1 1 calc R . .
H35B H -0.3929 1.0037 0.4557 0.028 Uiso 1 1 calc R . .
O36 O 0.83808(15) 0.54806(15) -0.09301(13) 0.0249(8) Uani 1 1 d . . .
H15I H 0.8203 0.5596 -0.1218 0.030 Uiso 1 1 calc R . .
C36 C -0.4306(2) 0.9315(2) 0.5046(2) 0.0203(10) Uani 1 1 d . . .
O37 O 0.61029(18) 0.84401(18) -0.09195(19) 0.0518(12) Uani 1 1 d . . .
C37 C -0.4307(2) 0.8877(2) 0.46574(19) 0.0203(10) Uani 1 1 d . . .
H37 H -0.4045 0.8917 0.4314 0.024 Uiso 1 1 calc R . .
O38 O 0.6864(2) 0.89566(18) -0.15704(16) 0.0448(10) Uani 1 1 d . . .
C38 C -0.4691(2) 0.8371(2) 0.47592(18) 0.0195(10) Uani 1 1 d . . .
O39 O 0.72176(18) 0.85685(17) -0.07037(15) 0.0394(10) Uani 1 1 d . . .
C39 C -0.5077(2) 0.8308(2) 0.52590(19) 0.0200(10) Uani 1 1 d . . .
H39 H -0.5333 0.7962 0.5326 0.024 Uiso 1 1 calc R . .
O40 O 0.80127(15) 0.59156(15) -0.19086(13) 0.0246(8) Uani 1 1 d . . .
H15J H 0.8343 0.5926 -0.2152 0.029 Uiso 1 1 calc R . .
C40 C -0.5094(2) 0.8737(2) 0.56588(19) 0.0195(10) Uani 1 1 d . . .
O41 O 0.99923(18) 0.90951(18) -0.17790(15) 0.0390(10) Uani 1 1 d . . .
C41 C -0.4708(2) 0.9244(2) 0.55444(19) 0.0206(10) Uani 1 1 d . . .
O42 O 1.01990(17) 0.88548(16) -0.27229(13) 0.0304(8) Uani 1 1 d . . .
C42 C -0.5516(2) 0.8664(2) 0.62066(19) 0.0215(11) Uani 1 1 d . . .
H42A H -0.5964 0.8550 0.6147 0.026 Uiso 1 1 calc R . .
H42B H -0.5604 0.9082 0.6385 0.026 Uiso 1 1 calc R . .
O43 O 1.10953(16) 0.85600(17) -0.21299(15) 0.0346(9) Uani 1 1 d . . .
C43 C -0.5162(2) 0.8150(2) 0.65841(19) 0.0217(11) Uani 1 1 d . . .
O44 O 0.93755(16) 0.61705(16) -0.17724(13) 0.0262(8) Uani 1 1 d . . .
H15K H 0.9616 0.5913 -0.1574 0.031 Uiso 1 1 calc R . .
C44 C -0.5414(2) 0.7574(2) 0.67052(19) 0.0236(11) Uani 1 1 d . . .
H44 H -0.5816 0.7506 0.6561 0.028 Uiso 1 1 calc R . .
O45 O 0.97732(17) 0.77759(16) 0.04917(14) 0.0309(8) Uani 1 1 d . . .
C45 C -0.5085(2) 0.7099(2) 0.70329(19) 0.0235(11) Uani 1 1 d . . .
O46 O 1.02903(17) 0.68817(16) 0.10287(14) 0.0317(9) Uani 1 1 d . . .
C46 C -0.4487(2) 0.7187(2) 0.72430(19) 0.0242(11) Uani 1 1 d . . .
H46 H -0.4254 0.6852 0.7457 0.029 Uiso 1 1 calc R . .
O47 O 0.90532(18) 0.71548(18) 0.11035(15) 0.0384(10) Uani 1 1 d . . .
C47 C -0.4233(2) 0.7768(2) 0.71377(19) 0.0251(11) Uani 1 1 d . . .
O48 O 0.98395(15) 0.53206(15) -0.09795(13) 0.0248(8) Uani 1 1 d . . .
H15L H 0.9614 0.5019 -0.0891 0.030 Uiso 1 1 calc R . .
C48 C -0.4579(2) 0.8247(2) 0.68085(19) 0.0237(11) Uani 1 1 d . . .
O49 O 0.24039(18) 0.67027(18) 0.20909(15) 0.0417(10) Uani 1 1 d . . .
C49 C -0.3592(2) 0.7886(3) 0.7363(2) 0.0276(12) Uani 1 1 d . . .
H49A H -0.3683 0.8311 0.7528 0.033 Uiso 1 1 calc R . .
H49B H -0.3482 0.7556 0.7654 0.033 Uiso 1 1 calc R . .
O50 O 0.27754(17) 0.55774(17) 0.22024(14) 0.0312(8) Uani 1 1 d . . .
C50 C -0.2980(2) 0.7868(2) 0.69359(19) 0.0232(11) Uani 1 1 d . . .
O51 O 0.16172(18) 0.5968(3) 0.19991(16) 0.0623(14) Uani 1 1 d . . .
C51 C -0.2673(2) 0.7284(2) 0.67384(19) 0.0249(11) Uani 1 1 d . . .
H51 H -0.2845 0.6907 0.6883 0.030 Uiso 1 1 calc R . .
O52 O 0.32730(15) 0.59318(15) -0.04098(12) 0.0222(7) Uani 1 1 d . . .
H15M H 0.2952 0.6026 -0.0605 0.027 Uiso 1 1 calc R . .
C52 C -0.2123(2) 0.7223(2) 0.63373(19) 0.0232(11) Uani 1 1 d . . .
O53 O 0.13195(17) 0.87290(17) 0.03656(14) 0.0338(9) Uani 1 1 d . . .
C53 C -0.1866(2) 0.7768(2) 0.6116(2) 0.0231(11) Uani 1 1 d . . .
H53 H -0.1489 0.7727 0.5840 0.028 Uiso 1 1 calc R . .
O54 O 0.04361(17) 0.89193(17) -0.02343(15) 0.0344(9) Uani 1 1 d . . .
C54 C -0.2161(2) 0.8377(2) 0.62969(19) 0.0235(11) Uani 1 1 d . . .
O55 O 0.14907(19) 0.93135(17) -0.05020(16) 0.0422(10) Uani 1 1 d . . .
C55 C -0.2708(2) 0.8416(3) 0.6709(2) 0.0268(12) Uani 1 1 d . . .
O56 O 0.23791(15) 0.63382(14) -0.11508(12) 0.0201(7) Uani 1 1 d . . .
H15N H 0.2569 0.6376 -0.1470 0.024 Uiso 1 1 calc R . .
C56 C -0.1895(2) 0.8980(2) 0.6034(2) 0.0252(11) Uani 1 1 d . . .
H56A H -0.2033 0.9337 0.6285 0.030 Uiso 1 1 calc R . .
H56B H -0.1388 0.8894 0.5979 0.030 Uiso 1 1 calc R . .
O57 O 0.36154(17) 0.97816(16) -0.17263(15) 0.0340(9) Uani 1 1 d . . .
C57 C 0.8129(2) 0.5367(2) 0.0002(2) 0.0200(10) Uani 1 1 d . . .
O58 O 0.3978(2) 0.94978(18) -0.26564(15) 0.0456(11) Uani 1 1 d . . .
C58 C 0.7650(2) 0.5389(2) 0.0470(2) 0.0237(11) Uani 1 1 d . . .
H58 H 0.7801 0.5270 0.0816 0.028 Uiso 1 1 calc R . .
O59 O 0.48040(17) 0.94482(17) -0.20036(16) 0.0383(9) Uani 1 1 d . . .
C59 C 0.6965(2) 0.5582(2) 0.04260(19) 0.0198(10) Uani 1 1 d . . .
O60 O 0.36727(15) 0.67543(15) -0.14147(13) 0.0231(7) Uani 1 1 d . . .
H15O H 0.4016 0.6534 -0.1292 0.028 Uiso 1 1 calc R . .
C60 C 0.6735(2) 0.5779(2) -0.0081(2) 0.0229(11) Uani 1 1 d . . .
H60 H 0.6262 0.5923 -0.0103 0.027 Uiso 1 1 calc R . .
O61 O 0.46557(17) 0.84563(16) 0.04184(14) 0.0306(8) Uani 1 1 d . . .
C61 C 0.7195(2) 0.5763(2) -0.05478(19) 0.0209(10) Uani 1 1 d . . .
O62 O 0.57754(16) 0.78826(19) 0.05685(17) 0.0437(11) Uani 1 1 d . . .
C62 C 0.7889(2) 0.5545(2) -0.0500(2) 0.0190(10) Uani 1 1 d . . .
O63 O 0.47738(19) 0.76726(17) 0.11615(14) 0.0345(9) Uani 1 1 d . . .
C63 C 0.6933(2) 0.5973(2) -0.10999(19) 0.0203(10) Uani 1 1 d . . .
H63A H 0.7074 0.5616 -0.1350 0.024 Uiso 1 1 calc R . .
H63B H 0.6426 0.6058 -0.1049 0.024 Uiso 1 1 calc R . .
O64 O 0.46235(15) 0.59229(15) -0.08886(13) 0.0207(7) Uani 1 1 d . . .
H15P H 0.4737 0.6062 -0.1206 0.025 Uiso 1 1 calc R . .
C64 C 0.7194(2) 0.6567(2) -0.13603(18) 0.0202(10) Uani 1 1 d . . .
O65 O 0.1464(2) 0.5387(2) 0.43343(17) 0.0490(12) Uani 1 1 d . . .
C65 C 0.6899(2) 0.7170(2) -0.11841(19) 0.0226(11) Uani 1 1 d . . .
H65 H 0.6519 0.7208 -0.0910 0.027 Uiso 1 1 calc R . .
O66 O 0.1870(12) 0.6762(11) 0.4524(6) 0.045(7) Uiso 0.20 1 d PD B 2
C66 C 0.7148(2) 0.7721(2) -0.14011(19) 0.0217(11) Uani 1 1 d . . .
O67 O 0.1685(3) 0.6977(3) 0.4507(2) 0.0404(16) Uiso 0.80 1 d PD B 1
C67 C 0.7711(2) 0.7666(2) -0.17955(19) 0.0240(11) Uani 1 1 d . . .
H67 H 0.7883 0.8043 -0.1939 0.029 Uiso 1 1 calc R . .
O68 O -0.28921(18) 0.59475(18) 0.45785(15) 0.0300(9) Uani 1 1 d . . .
C68 C 0.8024(2) 0.7076(2) -0.19838(19) 0.0210(11) Uani 1 1 d . . .
O69 O -0.34089(19) 0.72435(17) 0.51457(15) 0.0300(9) Uani 1 1 d . . .
C69 C 0.7745(2) 0.6534(2) -0.1760(2) 0.0249(11) Uani 1 1 d . . .
O70 O 0.84258(18) 0.77236(16) -0.02064(15) 0.0274(8) Uani 1 1 d . . .
C70 C 0.8655(2) 0.7068(3) -0.24030(19) 0.0253(11) Uani 1 1 d . . .
H70A H 0.8765 0.6640 -0.2563 0.030 Uiso 1 1 calc R . .
H70B H 0.8546 0.7391 -0.2699 0.030 Uiso 1 1 calc R . .
O71 O 0.78172(19) 0.89532(18) 0.04278(16) 0.0346(9) Uani 1 1 d . . .
C71 C 0.9268(2) 0.7208(2) -0.21698(19) 0.0208(11) Uani 1 1 d . . .
O72 O 0.3279(2) 0.7894(2) 0.06696(18) 0.0445(11) Uani 1 1 d . P .
C72 C 0.9504(2) 0.7795(2) -0.22602(19) 0.0236(11) Uani 1 1 d . . .
H72 H 0.9267 0.8125 -0.2476 0.028 Uiso 1 1 calc R . .
O73 O 0.3092(2) 0.9375(2) 0.0441(2) 0.0668(14) Uani 1 1 d . P .
C73 C 1.0081(2) 0.7905(2) -0.20392(19) 0.0214(11) Uani 1 1 d . . .
O74 O 0.39708(17) 0.72589(16) 0.36560(14) 0.0246(8) Uani 1 1 d . . .
C74 C 1.0417(2) 0.7438(2) -0.1710(2) 0.0223(11) Uani 1 1 d . . .
H74 H 1.0809 0.7519 -0.1559 0.027 Uiso 1 1 calc R . .
O75 O 0.38244(18) 0.59274(17) 0.35170(14) 0.0259(8) Uani 1 1 d . . .
C75 C 1.0188(2) 0.6850(2) -0.15969(19) 0.0206(11) Uani 1 1 d . . .
O76 O 0.33808(19) 0.70648(18) 0.26558(16) 0.0343(9) Uani 1 1 d . . .
C76 C 0.9618(2) 0.6732(2) -0.18340(19) 0.0214(11) Uani 1 1 d . . .
O77 O 0.4525(2) 0.77653(18) 0.26211(16) 0.0343(9) Uani 1 1 d . . .
C77 C 1.0544(2) 0.6340(2) -0.12120(18) 0.0205(10) Uani 1 1 d . . .
H77A H 1.0648 0.5923 -0.1391 0.025 Uiso 1 1 calc R . .
H77B H 1.0983 0.6465 -0.1144 0.025 Uiso 1 1 calc R . .
O78 O 0.51612(18) 0.62452(17) 0.37151(14) 0.0282(8) Uani 1 1 d . . .
C78 C 1.0110(2) 0.6256(2) -0.06688(19) 0.0191(10) Uani 1 1 d . . .
O79 O 0.40325(18) 0.58447(19) 0.23786(16) 0.0339(9) Uani 1 1 d . . .
C79 C 1.0072(2) 0.6699(2) -0.02720(19) 0.0215(11) Uani 1 1 d . . .
H79 H 1.0312 0.7055 -0.0339 0.026 Uiso 1 1 calc R . .
O80 O 0.50025(19) 0.67119(18) 0.19011(15) 0.0343(9) Uani 1 1 d . . .
C80 C 0.9682(2) 0.6620(2) 0.02275(19) 0.0207(10) Uani 1 1 d . . .
O81 O 0.53692(18) 0.55971(18) 0.27040(15) 0.0332(9) Uani 1 1 d . . .
C81 C 0.9311(2) 0.6110(2) 0.0323(2) 0.0206(10) Uani 1 1 d . . .
H81 H 0.9047 0.6062 0.0664 0.025 Uiso 1 1 calc R . .
O82 O 0.5758(2) 0.6878(2) 0.28388(17) 0.0399(10) Uani 1 1 d . . .
C82 C 0.9323(2) 0.5665(2) -0.0077(2) 0.0209(11) Uani 1 1 d . . .
O83 O -0.03724(19) 0.9432(2) 0.22156(16) 0.0402(10) Uani 1 1 d . . .
C83 C 0.9740(2) 0.5741(2) -0.05655(19) 0.0207(10) Uani 1 1 d . . .
O84 O -0.0739(3) 0.8116(3) 0.2018(2) 0.0773(17) Uani 1 1 d . . .
C84 C 0.8887(2) 0.5135(2) 0.00370(19) 0.0195(10) Uani 1 1 d . . .
H84A H 0.8946 0.4941 0.0405 0.023 Uiso 1 1 calc R . .
H84B H 0.9051 0.4795 -0.0227 0.023 Uiso 1 1 calc R . .
O85 O -0.01431(19) 0.88245(19) 0.11813(16) 0.0385(10) Uani 1 1 d . . .
C85 C 0.3505(2) 0.5830(2) 0.04945(19) 0.0190(10) Uani 1 1 d . . .
O86 O 0.11942(18) 0.91013(17) 0.14351(14) 0.0298(9) Uani 1 1 d . . .
C86 C 0.3292(2) 0.5855(2) 0.10493(19) 0.0209(10) Uani 1 1 d . . .
H86 H 0.3616 0.5753 0.1305 0.025 Uiso 1 1 calc R . .
O87 O 0.09688(18) 0.91202(19) 0.25701(15) 0.0324(9) Uani 1 1 d . . .
C87 C 0.2596(2) 0.6034(2) 0.12279(19) 0.0197(10) Uani 1 1 d . . .
O88 O -0.0051(2) 0.8271(2) 0.29855(17) 0.0487(12) Uani 1 1 d . . .
C88 C 0.2125(2) 0.6188(2) 0.08583(19) 0.0203(10) Uani 1 1 d . . .
H88 H 0.1658 0.6321 0.0987 0.024 Uiso 1 1 calc R . .
O89 O 0.0428(3) 0.7256(2) 0.2167(3) 0.092(2) Uani 1 1 d . . .
C89 C 0.2319(2) 0.6152(2) 0.02981(18) 0.0179(10) Uani 1 1 d . . .
O90 O 0.10510(18) 0.78125(19) 0.12272(16) 0.0362(10) Uani 1 1 d . . .
C90 C 0.3018(2) 0.5976(2) 0.01229(18) 0.0182(10) Uani 1 1 d . . .
O91 O 0.1540(2) 0.7876(2) 0.23078(17) 0.0461(11) Uani 1 1 d . . .
C91 C 0.1776(2) 0.6304(2) -0.00943(19) 0.0184(10) Uani 1 1 d . . .
H91A H 0.1830 0.5948 -0.0345 0.022 Uiso 1 1 calc R . .
H91B H 0.1318 0.6327 0.0116 0.022 Uiso 1 1 calc R . .
O92 O -0.3781(2) 0.53516(18) 0.65982(15) 0.0326(9) Uani 1 1 d . . .
C92 C 0.1807(2) 0.6926(2) -0.04250(18) 0.0174(10) Uani 1 1 d . . .
O93 O -0.5597(2) 0.9374(2) 0.34813(19) 0.0518(12) Uani 1 1 d . . .
C93 C 0.1500(2) 0.7506(2) -0.02056(19) 0.0193(10) Uani 1 1 d . . .
H93 H 0.1261 0.7507 0.0150 0.023 Uiso 1 1 calc R . .
O94 O 0.0330(8) 0.4336(8) 0.6008(7) 0.115(7) Uiso 0.50 1 d P C 2
C94 C 0.1538(2) 0.8087(2) -0.04976(19) 0.0198(10) Uani 1 1 d . . .
O95 O 0.0492(5) 0.4333(4) 0.5844(4) 0.031(2) Uiso 0.50 1 d P D 1
C95 C 0.1885(2) 0.8084(2) -0.10147(19) 0.0186(10) Uani 1 1 d . . .
H95 H 0.1916 0.8481 -0.1212 0.022 Uiso 1 1 calc R . .
O96 O 0.00648(19) 0.56854(19) 0.58980(16) 0.0348(9) Uani 1 1 d . . .
C96 C 0.2192(2) 0.7508(2) -0.12537(18) 0.0194(10) Uani 1 1 d . . .
O97 O 0.2858(2) 0.5330(2) 0.63706(17) 0.0564(12) Uani 1 1 d . . .
C97 C 0.2134(2) 0.6929(2) -0.09602(19) 0.0183(10) Uani 1 1 d . . .
O98 O 0.20577(18) 0.90840(18) 0.71067(15) 0.0311(9) Uani 1 1 d . . .
C98 C 0.2595(2) 0.7552(2) -0.18131(18) 0.0189(10) Uani 1 1 d . . .
H98A H 0.2672 0.7125 -0.1975 0.023 Uiso 1 1 calc R . .
H98B H 0.2321 0.7858 -0.2051 0.023 Uiso 1 1 calc R . .
O99 O 0.0697(3) 0.6323(3) 0.2812(3) 0.0552(17) Uiso 0.70 1 d P E 2
C99 C 0.3274(2) 0.7767(2) -0.17937(18) 0.0190(10) Uani 1 1 d . . .
O100 O 0.0471(8) 0.5963(8) 0.3001(7) 0.052(4) Uiso 0.30 1 d P F 1
C100 C 0.3384(2) 0.8385(2) -0.19594(19) 0.0224(11) Uani 1 1 d . . .
H100 H 0.3029 0.8677 -0.2105 0.027 Uiso 1 1 calc R . .
O101 O -0.0579(4) 0.6126(3) 0.3084(3) 0.0339(18) Uiso 0.50 1 d P . .
C101 C 0.4010(2) 0.8585(2) -0.1916(2) 0.0246(11) Uani 1 1 d . . .
O102 O -0.1348(4) 0.7183(4) 0.2631(3) 0.041(2) Uani 0.50 1 d P . .
C102 C 0.4543(2) 0.8155(2) -0.17235(19) 0.0216(11) Uani 1 1 d . . .
H102 H 0.4972 0.8293 -0.1711 0.026 Uiso 1 1 calc R . .
O103 O -0.2041(3) 0.8078(3) 0.3295(3) 0.0306(17) Uiso 0.50 1 d P . .
C103 C 0.4463(2) 0.7526(2) -0.15470(19) 0.0218(11) Uani 1 1 d . . .
O104 O -0.2494(3) 0.9200(3) 0.2954(2) 0.0142(13) Uani 0.50 1 d P . .
C104 C 0.3820(2) 0.7345(2) -0.15839(19) 0.0189(10) Uani 1 1 d . . .
O105 O 0.0018(2) 0.99354(19) 0.31216(17) 0.0440(11) Uani 1 1 d . . .
C105 C 0.5054(2) 0.7067(2) -0.13448(18) 0.0195(10) Uani 1 1 d . . .
H10A H 0.5479 0.7257 -0.1435 0.023 Uiso 1 1 calc R . .
H10B H 0.5113 0.6661 -0.1538 0.023 Uiso 1 1 calc R . .
O106 O -0.1374(2) 1.0283(2) 0.16456(18) 0.0532(12) Uani 1 1 d . . .
C106 C 0.4956(2) 0.6914(2) -0.07319(19) 0.0193(10) Uani 1 1 d . . .
O107 O 0.5309(14) 0.5013(10) 0.3939(6) 0.030(4) Uani 0.50 1 d P G 2
C107 C 0.5082(2) 0.7353(2) -0.03765(19) 0.0213(11) Uani 1 1 d . . .
H107 H 0.5266 0.7727 -0.0515 0.026 Uiso 1 1 calc R . .
O108 O 0.5215(18) 0.4908(13) 0.4000(10) 0.070(9) Uani 0.50 1 d P H 1
C108 C 0.4941(2) 0.7249(2) 0.01792(19) 0.0190(10) Uani 1 1 d . . .
O109 O 0.2901(2) 0.4359(2) 0.27628(19) 0.0457(11) Uani 1 1 d . . .
C109 C 0.4671(2) 0.6700(2) 0.0391(2) 0.0223(11) Uani 1 1 d . . .
H109 H 0.4561 0.6642 0.0772 0.027 Uiso 1 1 calc R . .
O110 O 0.0035(2) 1.0066(2) 0.09148(19) 0.0574(13) Uani 1 1 d . . .
C110 C 0.4563(2) 0.6240(2) 0.00442(19) 0.0194(10) Uani 1 1 d . . .
O111 O 0.6629(2) 0.5628(2) 0.29537(18) 0.0551(12) Uani 1 1 d . . .
C111 C 0.4710(2) 0.6359(2) -0.05208(19) 0.0187(10) Uani 1 1 d . . .
O112 O 0.4978(2) 0.50318(19) 0.18300(18) 0.0519(13) Uani 1 1 d . . .
C112 C 0.4261(2) 0.5655(2) 0.0289(2) 0.0216(11) Uani 1 1 d . . .
H11A H 0.4515 0.5464 0.0594 0.026 Uiso 1 1 calc R . .
H11B H 0.4315 0.5328 0.0011 0.026 Uiso 1 1 calc R . .
O113 O 0.4457(2) 0.9154(2) 0.2004(2) 0.0582(13) Uani 1 1 d . . .
C113 C 0.1935(3) 0.5773(3) 0.3508(3) 0.0501(18) Uani 1 1 d . . .
H11C H 0.2370 0.5840 0.3290 0.060 Uiso 1 1 calc R . .
H11D H 0.1702 0.5505 0.3301 0.060 Uiso 1 1 calc R . .
O114 O 0.780(2) 0.516(2) 0.2015(19) 0.26(2) Uiso 0.30 1 d P I 2
C114 C 0.2090(3) 0.5425(4) 0.4043(3) 0.057(2) Uani 1 1 d . . .
H11E H 0.2350 0.4989 0.3980 0.069 Uiso 1 1 calc R . .
H11F H 0.2362 0.5666 0.4241 0.069 Uiso 1 1 calc R . .
O115 O 0.7727(3) 0.5430(3) 0.2090(2) 0.0267(12) Uiso 0.70 1 d P J 1
C115 C 0.1501(4) 0.5070(3) 0.4860(3) 0.063(2) Uani 1 1 d . . .
H11G H 0.1844 0.4674 0.4826 0.076 Uiso 1 1 calc R . .
H11H H 0.1052 0.4940 0.4990 0.076 Uiso 1 1 calc R . .
O116 O 0.6607(2) 0.6974(2) 0.18196(19) 0.0616(13) Uani 1 1 d . . .
C116 C 0.1683(3) 0.5460(3) 0.5261(3) 0.0445(16) Uani 1 1 d . . .
H11I H 0.2160 0.5538 0.5163 0.053 Uiso 1 1 calc R . .
H11J H 0.1657 0.5228 0.5621 0.053 Uiso 1 1 calc R . .
O117 O 0.5804(2) 0.8104(2) 0.20892(18) 0.0578(12) Uani 1 1 d . . .
C117 C 0.1498(3) 0.6638(3) 0.5449(2) 0.0466(17) Uani 1 1 d . B .
H11K H 0.1114 0.6975 0.5573 0.056 Uiso 1 1 calc R . .
H11L H 0.1761 0.6502 0.5762 0.056 Uiso 1 1 calc R . .
O118 O 0.5737(3) 0.9197(2) 0.1423(2) 0.0724(15) Uani 1 1 d . . .
C118 C 0.1939(4) 0.6918(4) 0.5026(3) 0.062(2) Uani 1 1 d D . .
H11M H 0.1995 0.7350 0.5133 0.075 Uiso 1 1 calc R B 1
H11N H 0.2397 0.6649 0.4995 0.075 Uiso 1 1 calc R B 1
O119 O 0.8021(3) 0.6660(3) 0.1820(2) 0.0116(12) Uiso 0.50 1 d P . .
C119 C 0.2136(3) 0.7073(4) 0.4046(3) 0.065(2) Uani 1 1 d D . .
H11O H 0.2566 0.6767 0.4062 0.078 Uiso 1 1 calc R B 1
H11P H 0.2247 0.7515 0.4036 0.078 Uiso 1 1 calc R B 1
O120 O 0.29558(18) 0.59197(17) -0.21032(14) 0.0284(8) Uani 1 1 d . . .
C120 C 0.1835(4) 0.6981(4) 0.3548(3) 0.065(2) Uani 1 1 d . B .
H12A H 0.1501 0.7367 0.3469 0.078 Uiso 1 1 calc R . .
H12B H 0.2201 0.6935 0.3239 0.078 Uiso 1 1 calc R . .
O121 O 0.4902(2) 0.9269(2) -0.08451(19) 0.0602(14) Uani 1 1 d . . .
C121 C -0.2064(3) 0.6541(4) 0.4135(3) 0.0536(19) Uani 1 1 d . . .
H12C H -0.1708 0.6158 0.4163 0.064 Uiso 1 1 calc R . .
H12D H -0.1936 0.6789 0.3797 0.064 Uiso 1 1 calc R . .
O122 O 0.4551(3) 1.0523(3) -0.0409(2) 0.0160(13) Uiso 0.50 1 d P . .
C122 C -0.2744(3) 0.6326(3) 0.4102(2) 0.0437(16) Uani 1 1 d . . .
H12E H -0.3107 0.6704 0.4076 0.052 Uiso 1 1 calc R . .
H12F H -0.2720 0.6071 0.3776 0.052 Uiso 1 1 calc R . .
O123 O 0.2395(2) 1.0418(2) -0.1981(2) 0.0679(14) Uani 1 1 d . . .
C123 C -0.3596(3) 0.5851(3) 0.4634(2) 0.0308(13) Uani 1 1 d . . .
H12G H -0.3663 0.5546 0.4365 0.037 Uiso 1 1 calc R . .
H12H H -0.3897 0.6264 0.4571 0.037 Uiso 1 1 calc R . .
O124 O 0.94073(19) 0.43575(18) -0.14131(17) 0.0373(10) Uani 1 1 d . . .
C124 C -0.3765(3) 0.5585(3) 0.5201(2) 0.0321(13) Uani 1 1 d . . .
H12I H -0.4247 0.5511 0.5251 0.039 Uiso 1 1 calc R . .
H12J H -0.3470 0.5166 0.5256 0.039 Uiso 1 1 calc R . .
O125 O 0.61144(19) 0.9556(2) -0.23543(16) 0.0393(10) Uani 1 1 d . . .
C125 C -0.4165(3) 0.6644(3) 0.5662(2) 0.0329(13) Uani 1 1 d . . .
H12K H -0.4446 0.6696 0.5355 0.039 Uiso 1 1 calc R . .
H12L H -0.4475 0.6620 0.6004 0.039 Uiso 1 1 calc R . .
O126 O 0.4234(3) 1.0576(3) -0.3223(2) 0.0723(16) Uani 1 1 d . . .
C126 C -0.3803(3) 0.7205(3) 0.5664(2) 0.0354(14) Uani 1 1 d . . .
H12M H -0.4136 0.7604 0.5723 0.043 Uiso 1 1 calc R . .
H12N H -0.3500 0.7147 0.5957 0.043 Uiso 1 1 calc R . .
O127 O 0.3732(2) 1.1663(3) -0.2973(2) 0.0706(15) Uani 1 1 d . . .
C127 C -0.2978(3) 0.7730(3) 0.5096(3) 0.0404(16) Uani 1 1 d . . .
H12O H -0.2712 0.7700 0.5412 0.048 Uiso 1 1 calc R . .
H12P H -0.3255 0.8163 0.5076 0.048 Uiso 1 1 calc R . .
O128 O 1.0627(15) 0.4314(12) -0.2071(11) 0.051(5) Uani 0.50 1 d P K 1
C128 C -0.2514(3) 0.7606(3) 0.4586(3) 0.0488(18) Uani 1 1 d . . .
H12Q H -0.2213 0.7939 0.4522 0.059 Uiso 1 1 calc R . .
H12R H -0.2790 0.7634 0.4276 0.059 Uiso 1 1 calc R . .
O129 O 1.0718(13) 0.4389(14) -0.1962(13) 0.080(10) Uani 0.50 1 d P L 2
C129 C 0.7110(3) 0.8227(4) 0.0847(3) 0.059(2) Uani 1 1 d . . .
H12S H 0.6720 0.8584 0.0864 0.071 Uiso 1 1 calc R . .
H12T H 0.7034 0.7930 0.1166 0.071 Uiso 1 1 calc R . .
O130 O 0.89603(19) 0.5378(2) -0.26678(16) 0.0380(10) Uani 1 1 d . . .
C130 C 0.7752(3) 0.8490(3) 0.0876(2) 0.0442(16) Uani 1 1 d . . .
H13A H 0.7732 0.8699 0.1226 0.053 Uiso 1 1 calc R . .
H13B H 0.8150 0.8141 0.0850 0.053 Uiso 1 1 calc R . .
O131 O 0.7993(15) 0.9435(12) -0.2490(6) 0.065(6) Uani 0.50 1 d P M 1
C131 C 0.8484(3) 0.9146(3) 0.0365(2) 0.0353(14) Uani 1 1 d . . .
H13C H 0.8840 0.8767 0.0408 0.042 Uiso 1 1 calc R . .
H13D H 0.8509 0.9455 0.0644 0.042 Uiso 1 1 calc R . .
O132 O 0.7931(11) 0.9359(9) -0.2288(6) 0.033(3) Uani 0.50 1 d P N 2
C132 C 0.8593(4) 0.9452(3) -0.0186(3) 0.0474(17) Uani 1 1 d . . .
H13E H 0.9051 0.9586 -0.0242 0.057 Uiso 1 1 calc R . .
H13F H 0.8246 0.9840 -0.0221 0.057 Uiso 1 1 calc R . .
O133 O 0.8676(2) 0.96559(18) -0.16106(15) 0.0384(10) Uani 1 1 d . . .
C133 C 0.9108(3) 0.8435(3) -0.0668(2) 0.0373(14) Uani 1 1 d . . .
H13G H 0.9429 0.8511 -0.0994 0.045 Uiso 1 1 calc R . .
H13H H 0.9364 0.8390 -0.0347 0.045 Uiso 1 1 calc R . .
C134 C 0.8823(3) 0.7833(3) -0.0722(2) 0.0339(14) Uani 1 1 d . . .
H13I H 0.8529 0.7886 -0.1021 0.041 Uiso 1 1 calc R . .
H13J H 0.9196 0.7468 -0.0797 0.041 Uiso 1 1 calc R . .
C135 C 0.8048(3) 0.7215(3) -0.0216(3) 0.0346(14) Uani 1 1 d . . .
H13K H 0.8357 0.6798 -0.0238 0.041 Uiso 1 1 calc R . .
H13L H 0.7782 0.7273 -0.0532 0.041 Uiso 1 1 calc R . .
C136 C 0.7588(3) 0.7242(3) 0.0296(3) 0.0492(18) Uani 1 1 d . . .
H13M H 0.7865 0.7174 0.0607 0.059 Uiso 1 1 calc R . .
H13N H 0.7308 0.6893 0.0315 0.059 Uiso 1 1 calc R . .
C137 C 0.3064(4) 0.9346(4) 0.1382(3) 0.062(2) Uani 1 1 d . . .
H13O H 0.3113 0.9602 0.1693 0.075 Uiso 1 1 calc R . .
H13P H 0.2584 0.9270 0.1408 0.075 Uiso 1 1 calc R . .
C138 C 0.3263(5) 0.9724(3) 0.0819(4) 0.082(3) Uani 1 1 d . . .
H13Q H 0.3003 1.0165 0.0810 0.098 Uiso 1 1 calc R . .
H13R H 0.3759 0.9748 0.0764 0.098 Uiso 1 1 calc R . .
C139 C 0.3312(4) 0.9582(4) -0.0136(4) 0.092(4) Uani 1 1 d . . .
H13S H 0.3795 0.9654 -0.0177 0.110 Uiso 1 1 calc R O 1
H13T H 0.3021 0.9985 -0.0245 0.110 Uiso 1 1 calc R O 1
C140 C 0.3229(4) 0.9034(4) -0.0479(3) 0.039(2) Uani 0.70 1 d PD P 1
H14M H 0.2744 0.8969 -0.0423 0.047 Uiso 0.70 1 calc PR P 1
H14N H 0.3335 0.9162 -0.0867 0.047 Uiso 0.70 1 calc PR P 1
C141 C 0.3729(11) 0.9033(9) -0.0302(10) 0.063(7) Uani 0.30 1 d PD P 2
H14C H 0.3948 0.9164 -0.0663 0.075 Uiso 0.30 1 calc PR P 2
H14D H 0.4095 0.8984 -0.0059 0.075 Uiso 0.30 1 calc PR P 2
C142 C 0.3339(4) 0.7865(4) -0.0264(3) 0.069(2) Uani 1 1 d . P .
H14F H 0.3704 0.7486 -0.0260 0.082 Uiso 1 1 calc R . .
H14E H 0.3070 0.7824 -0.0567 0.082 Uiso 1 1 calc R . .
C143 C 0.2897(3) 0.7862(4) 0.0241(3) 0.061(2) Uani 1 1 d . . .
H14G H 0.2524 0.8234 0.0241 0.073 Uiso 1 1 calc R P .
H14H H 0.2689 0.7463 0.0284 0.073 Uiso 1 1 calc R . .
C144 C 0.2848(3) 0.7976(3) 0.1172(3) 0.0535(19) Uani 1 1 d . . .
H14J H 0.2675 0.7570 0.1292 0.064 Uiso 1 1 calc R P .
H14I H 0.2451 0.8315 0.1125 0.064 Uiso 1 1 calc R . .
C145 C 0.3241(3) 0.8158(4) 0.1581(3) 0.0543(19) Uani 1 1 d . P .
H14K H 0.2935 0.8256 0.1921 0.065 Uiso 1 1 calc R . .
H14L H 0.3601 0.7795 0.1662 0.065 Uiso 1 1 calc R . .

loop_
_atom_site_aniso_label
_atom_site_aniso_U_11
_atom_site_aniso_U_22
_atom_site_aniso_U_33
_atom_site_aniso_U_23
_atom_site_aniso_U_13
_atom_site_aniso_U_12
Nd1 0.01733(15) 0.02165(15) 0.02046(14) 0.00351(11) -0.00259(11) -0.00300(11)
S1 0.0173(7) 0.0345(8) 0.0202(6) 0.0035(6) -0.0021(5) -0.0032(6)
O1 0.0238(19) 0.036(2) 0.0272(19) -0.0018(17) -0.0056(15) -0.0016(16)
N1 0.039(3) 0.046(3) 0.029(3) 0.005(2) 0.003(2) -0.006(2)
C1 0.017(3) 0.015(2) 0.023(2) 0.003(2) -0.005(2) -0.0047(19)
Nd2 0.01991(16) 0.02492(16) 0.02814(15) -0.00014(12) -0.00252(12) -0.00476(12)
S2 0.0220(7) 0.0241(7) 0.0243(6) 0.0018(5) -0.0050(5) -0.0051(5)
O2 0.0178(19) 0.059(3) 0.0239(19) 0.0052(18) 0.0021(15) -0.0082(17)
N2 0.032(3) 0.046(3) 0.028(2) 0.006(2) -0.003(2) -0.001(2)
C2 0.017(3) 0.021(3) 0.024(3) 0.004(2) 0.001(2) -0.002(2)
S3 0.0253(7) 0.0233(7) 0.0302(7) 0.0083(6) -0.0030(6) -0.0073(6)
O3 0.033(2) 0.034(2) 0.0265(19) 0.0109(17) -0.0050(16) -0.0038(17)
N3 0.030(3) 0.046(3) 0.045(3) 0.019(2) -0.009(2) -0.015(2)
C3 0.022(3) 0.021(3) 0.024(3) 0.006(2) -0.007(2) -0.008(2)
S4 0.0218(7) 0.0173(6) 0.0221(6) 0.0035(5) 0.0017(5) -0.0028(5)
O4 0.0131(17) 0.030(2) 0.0183(17) 0.0036(14) -0.0011(13) -0.0021(14)
N4 0.026(2) 0.027(2) 0.031(2) 0.008(2) -0.008(2) -0.0049(19)
C4 0.015(2) 0.019(2) 0.022(2) 0.005(2) -0.007(2) -0.0047(19)
S5 0.0220(7) 0.0241(7) 0.0275(7) 0.0078(6) -0.0002(5) -0.0026(5)
O5 0.044(2) 0.031(2) 0.0231(19) 0.0021(16) 0.0004(17) -0.0064(18)
N5 0.031(3) 0.056(4) 0.050(3) 0.013(3) -0.009(2) -0.019(3)
C5 0.014(2) 0.020(3) 0.023(2) 0.006(2) 0.002(2) -0.005(2)
S6 0.0217(7) 0.0217(7) 0.0220(6) 0.0031(5) -0.0044(5) -0.0052(5)
O6 0.022(2) 0.038(2) 0.047(2) -0.0034(19) -0.0125(17) -0.0091(17)
N6 0.046(3) 0.027(3) 0.032(3) 0.009(2) -0.005(2) -0.011(2)
C6 0.020(3) 0.019(3) 0.019(2) 0.001(2) -0.001(2) -0.007(2)
S7 0.0186(7) 0.0290(7) 0.0235(6) 0.0033(5) -0.0031(5) -0.0070(5)
O7 0.037(2) 0.026(2) 0.034(2) 0.0053(17) -0.0091(17) -0.0030(17)
N7 0.034(3) 0.083(4) 0.032(3) -0.009(3) -0.007(2) 0.002(3)
C7 0.015(2) 0.023(3) 0.025(3) 0.007(2) -0.003(2) -0.002(2)
S8 0.0184(7) 0.0268(7) 0.0287(7) 0.0079(6) -0.0060(5) -0.0038(5)
O8 0.0211(18) 0.0231(19) 0.0235(18) 0.0010(15) -0.0001(14) -0.0068(15)
N8 0.050(4) 0.102(5) 0.030(3) 0.019(3) 0.009(3) 0.018(3)
C8 0.011(2) 0.018(2) 0.027(3) 0.005(2) -0.003(2) -0.0029(19)
S9 0.0218(7) 0.0222(7) 0.0233(6) 0.0048(5) 0.0007(5) -0.0039(5)
O9 0.026(2) 0.033(2) 0.043(2) 0.0146(18) -0.0069(17) -0.0119(16)
C9 0.012(2) 0.026(3) 0.023(2) 0.005(2) -0.004(2) 0.000(2)
S10 0.0196(7) 0.0238(7) 0.0315(7) 0.0087(6) -0.0062(5) -0.0050(5)
O10 0.045(2) 0.030(2) 0.032(2) 0.0137(17) -0.0121(18) -0.0126(18)
C10 0.016(3) 0.020(3) 0.026(3) 0.000(2) -0.005(2) -0.004(2)
S11 0.0195(7) 0.0252(7) 0.0232(6) 0.0042(5) -0.0032(5) -0.0087(5)
O11 0.031(2) 0.034(2) 0.045(2) 0.0023(19) 0.0000(18) -0.0082(17)
C11 0.011(2) 0.022(3) 0.027(3) 0.005(2) -0.001(2) -0.004(2)
S12 0.0250(7) 0.0221(7) 0.0227(6) 0.0019(5) -0.0038(5) -0.0074(5)
O12 0.0199(18) 0.0196(18) 0.0303(19) 0.0099(15) -0.0071(15) -0.0056(14)
C12 0.013(2) 0.021(3) 0.024(2) 0.006(2) -0.003(2) 0.000(2)
S13 0.0167(7) 0.0460(9) 0.0177(6) 0.0037(6) -0.0013(5) -0.0030(6)
O13 0.033(2) 0.0229(19) 0.029(2) 0.0007(16) 0.0050(16) -0.0053(16)
C13 0.008(2) 0.019(3) 0.030(3) 0.001(2) -0.002(2) -0.0007(19)
S14 0.0247(7) 0.0190(6) 0.0284(7) 0.0009(5) 0.0041(6) -0.0046(5)
O14 0.026(2) 0.027(2) 0.038(2) 0.0021(17) -0.0045(17) 0.0042(16)
C14 0.017(3) 0.024(3) 0.020(2) 0.005(2) 0.001(2) -0.002(2)
S15 0.0283(7) 0.0214(7) 0.0306(7) 0.0077(6) -0.0027(6) -0.0083(6)
O15 0.048(2) 0.023(2) 0.0197(18) 0.0013(15) -0.0013(17) -0.0001(17)
C15 0.015(2) 0.020(3) 0.019(2) 0.005(2) -0.0004(19) -0.004(2)
S16 0.0193(7) 0.0280(7) 0.0228(6) 0.0014(5) -0.0036(5) -0.0060(5)
O16 0.0231(18) 0.0194(18) 0.0180(16) 0.0000(14) 0.0019(14) -0.0065(14)
C16 0.020(3) 0.020(3) 0.020(2) 0.005(2) -0.002(2) -0.005(2)
O17 0.040(2) 0.031(2) 0.033(2) -0.0007(18) 0.0041(18) -0.0032(18)
C17 0.024(3) 0.026(3) 0.021(3) 0.005(2) 0.000(2) -0.007(2)
O18 0.027(2) 0.033(2) 0.035(2) -0.0006(17) 0.0026(16) -0.0099(16)
C18 0.020(3) 0.024(3) 0.025(3) 0.006(2) -0.005(2) -0.003(2)
O19 0.030(2) 0.040(2) 0.035(2) 0.0198(18) -0.0003(17) 0.0029(17)
C19 0.018(3) 0.023(3) 0.017(2) 0.002(2) -0.0018(19) -0.004(2)
O20 0.0191(19) 0.037(2) 0.0278(19) 0.0006(17) -0.0008(15) -0.0043(16)
C20 0.020(3) 0.024(3) 0.019(2) 0.003(2) -0.002(2) -0.009(2)
O21 0.032(2) 0.039(2) 0.029(2) 0.0002(17) 0.0033(17) -0.0079(17)
C21 0.020(3) 0.021(3) 0.016(2) 0.005(2) -0.001(2) -0.002(2)
O22 0.037(2) 0.0226(19) 0.032(2) 0.0057(16) -0.0183(17) -0.0087(16)
C22 0.018(2) 0.019(2) 0.018(2) 0.0056(19) -0.0045(19) -0.007(2)
O23 0.034(2) 0.0207(19) 0.0250(18) 0.0031(15) -0.0051(16) -0.0092(16)
C23 0.018(3) 0.024(3) 0.020(2) 0.003(2) -0.002(2) -0.004(2)
O24 0.0228(19) 0.0246(19) 0.032(2) -0.0061(16) -0.0003(15) -0.0049(15)
C24 0.014(2) 0.018(2) 0.022(2) 0.002(2) 0.0006(19) -0.0015(19)
O25 0.031(2) 0.048(3) 0.035(2) -0.0115(19) 0.0016(17) -0.0159(18)
C25 0.012(2) 0.027(3) 0.018(2) 0.003(2) -0.0025(19) -0.006(2)
O26 0.0159(19) 0.042(2) 0.043(2) 0.0177(18) -0.0031(16) -0.0104(16)
C26 0.013(2) 0.022(3) 0.021(2) 0.003(2) -0.0010(19) -0.008(2)
O27 0.040(2) 0.033(2) 0.0257(19) 0.0069(17) -0.0121(17) -0.0072(17)
C27 0.014(2) 0.018(2) 0.021(2) 0.002(2) -0.0025(19) -0.0045(19)
O28 0.0217(19) 0.040(2) 0.033(2) 0.0079(17) -0.0083(16) -0.0136(16)
C28 0.013(2) 0.019(2) 0.023(2) 0.004(2) -0.0045(19) -0.0023(19)
O29 0.031(2) 0.031(2) 0.036(2) -0.0013(17) -0.0154(17) 0.0011(17)
C29 0.022(3) 0.025(3) 0.026(3) 0.004(2) -0.002(2) -0.010(2)
O30 0.040(2) 0.031(2) 0.036(2) 0.0170(18) -0.0087(18) -0.0029(18)
C30 0.013(3) 0.025(3) 0.034(3) 0.008(2) -0.003(2) -0.006(2)
O31 0.028(2) 0.031(2) 0.052(3) 0.0032(19) 0.0019(19) -0.0015(17)
C31 0.019(3) 0.016(2) 0.025(3) 0.005(2) 0.004(2) -0.002(2)
O32 0.0242(19) 0.030(2) 0.0262(19) -0.0078(16) 0.0034(15) -0.0113(16)
C32 0.025(3) 0.016(2) 0.029(3) 0.003(2) -0.004(2) -0.007(2)
O33 0.037(2) 0.027(2) 0.034(2) 0.0016(17) 0.0085(18) -0.0046(17)
C33 0.017(3) 0.015(2) 0.030(3) 0.005(2) 0.000(2) -0.006(2)
O34 0.029(2) 0.034(2) 0.0278(19) 0.0121(16) -0.0036(16) -0.0037(16)
C34 0.018(3) 0.017(2) 0.027(3) 0.000(2) 0.001(2) -0.006(2)
O35 0.0206(18) 0.031(2) 0.0269(19) 0.0024(16) 0.0008(15) -0.0093(15)
C35 0.019(3) 0.019(3) 0.031(3) 0.006(2) -0.004(2) -0.006(2)
O36 0.0160(18) 0.032(2) 0.0252(18) 0.0064(16) -0.0039(15) -0.0018(15)
C36 0.012(2) 0.018(2) 0.031(3) 0.005(2) -0.007(2) -0.0001(19)
O37 0.029(2) 0.032(2) 0.092(4) -0.002(2) 0.006(2) -0.0070(18)
C37 0.011(2) 0.024(3) 0.025(3) 0.008(2) -0.0025(19) -0.002(2)
O38 0.065(3) 0.031(2) 0.037(2) 0.0173(18) -0.005(2) -0.010(2)
C38 0.018(3) 0.022(3) 0.020(2) 0.002(2) -0.008(2) -0.004(2)
O39 0.045(2) 0.033(2) 0.042(2) -0.0063(19) -0.0225(19) 0.0061(18)
C39 0.014(2) 0.016(2) 0.030(3) 0.010(2) -0.007(2) -0.0027(19)
O40 0.0205(18) 0.031(2) 0.0237(18) -0.0017(15) 0.0019(14) -0.0117(15)
C40 0.012(2) 0.019(3) 0.027(3) 0.005(2) -0.006(2) -0.0007(19)
O41 0.045(2) 0.042(2) 0.033(2) -0.0124(19) 0.0069(18) -0.0214(19)
C41 0.014(2) 0.018(3) 0.028(3) 0.000(2) -0.004(2) 0.002(2)
O42 0.044(2) 0.028(2) 0.0220(18) 0.0082(15) -0.0133(16) -0.0099(17)
C42 0.013(2) 0.026(3) 0.025(3) 0.000(2) -0.001(2) -0.005(2)
O43 0.022(2) 0.039(2) 0.045(2) 0.0153(18) -0.0072(17) -0.0145(17)
C43 0.017(3) 0.029(3) 0.019(2) 0.000(2) -0.001(2) -0.007(2)
O44 0.0233(19) 0.031(2) 0.0279(19) 0.0070(16) -0.0089(15) -0.0140(16)
C44 0.015(3) 0.039(3) 0.020(2) -0.004(2) -0.001(2) -0.010(2)
O45 0.043(2) 0.023(2) 0.029(2) 0.0032(16) -0.0075(17) -0.0123(17)
C45 0.018(3) 0.032(3) 0.022(3) 0.000(2) 0.002(2) -0.010(2)
O46 0.039(2) 0.028(2) 0.032(2) 0.0043(16) -0.0178(17) -0.0094(17)
C46 0.015(3) 0.037(3) 0.020(2) 0.006(2) 0.000(2) -0.005(2)
O47 0.036(2) 0.042(2) 0.037(2) -0.0047(19) 0.0060(18) -0.0122(18)
C47 0.021(3) 0.037(3) 0.019(2) 0.002(2) -0.002(2) -0.012(2)
O48 0.0254(19) 0.0175(18) 0.034(2) -0.0004(15) -0.0040(15) -0.0088(15)
C48 0.018(3) 0.034(3) 0.021(2) 0.004(2) -0.001(2) -0.013(2)
O49 0.043(2) 0.046(3) 0.033(2) -0.0102(19) -0.0177(18) 0.0173(19)
C49 0.026(3) 0.038(3) 0.023(3) 0.003(2) -0.011(2) -0.013(2)
O50 0.030(2) 0.039(2) 0.0253(19) 0.0135(16) -0.0053(16) -0.0098(17)
C50 0.016(3) 0.037(3) 0.020(2) 0.005(2) -0.007(2) -0.012(2)
O51 0.015(2) 0.147(5) 0.027(2) 0.020(3) -0.0008(17) -0.028(2)
C51 0.021(3) 0.030(3) 0.026(3) 0.013(2) -0.011(2) -0.010(2)
O52 0.0148(17) 0.035(2) 0.0154(16) 0.0020(15) -0.0008(13) -0.0008(15)
C52 0.017(3) 0.030(3) 0.023(3) 0.006(2) -0.008(2) -0.006(2)
O53 0.039(2) 0.031(2) 0.031(2) -0.0071(17) -0.0055(17) 0.0015(17)
C53 0.008(2) 0.032(3) 0.030(3) 0.009(2) -0.005(2) -0.005(2)
O54 0.024(2) 0.032(2) 0.043(2) 0.0032(18) 0.0006(17) 0.0042(16)
C54 0.018(3) 0.034(3) 0.019(2) 0.006(2) -0.004(2) -0.009(2)
O55 0.052(3) 0.022(2) 0.048(3) -0.0014(18) 0.020(2) -0.0125(18)
C55 0.016(3) 0.042(3) 0.024(3) 0.003(2) -0.009(2) -0.006(2)
O56 0.0202(18) 0.0216(18) 0.0178(16) 0.0024(14) 0.0008(14) -0.0049(14)
C56 0.017(3) 0.033(3) 0.027(3) 0.002(2) -0.003(2) -0.008(2)
O57 0.033(2) 0.025(2) 0.043(2) 0.0022(17) -0.0010(18) -0.0069(16)
C57 0.020(3) 0.014(2) 0.027(3) 0.003(2) -0.005(2) -0.005(2)
O58 0.075(3) 0.040(2) 0.028(2) 0.0111(18) -0.013(2) -0.027(2)
C58 0.021(3) 0.019(3) 0.031(3) 0.004(2) -0.004(2) -0.008(2)
O59 0.032(2) 0.034(2) 0.050(3) 0.0128(19) -0.0059(19) -0.0141(17)
C59 0.014(2) 0.020(3) 0.023(2) 0.006(2) 0.002(2) -0.003(2)
O60 0.0184(18) 0.0251(19) 0.0250(18) 0.0126(15) -0.0041(14) -0.0054(14)
C60 0.016(3) 0.022(3) 0.030(3) 0.007(2) 0.000(2) -0.006(2)
O61 0.041(2) 0.0230(19) 0.030(2) 0.0059(16) -0.0103(17) -0.0097(16)
C61 0.021(3) 0.018(3) 0.025(3) 0.005(2) -0.003(2) -0.009(2)
O62 0.0159(19) 0.062(3) 0.057(3) -0.019(2) -0.0040(18) -0.0128(18)
C62 0.018(3) 0.016(2) 0.025(3) 0.005(2) -0.001(2) -0.009(2)
O63 0.051(2) 0.031(2) 0.0201(18) 0.0022(16) -0.0018(17) -0.0051(18)
C63 0.014(2) 0.025(3) 0.023(2) 0.003(2) -0.001(2) -0.008(2)
O64 0.0224(18) 0.0216(18) 0.0174(16) 0.0043(14) -0.0003(14) -0.0043(14)
C64 0.020(3) 0.024(3) 0.018(2) 0.009(2) -0.007(2) -0.007(2)
O65 0.054(3) 0.049(3) 0.037(2) 0.009(2) 0.001(2) 0.002(2)
C65 0.015(3) 0.033(3) 0.021(2) 0.007(2) -0.007(2) -0.007(2)
C66 0.016(3) 0.025(3) 0.025(3) 0.008(2) -0.008(2) -0.006(2)
C67 0.021(3) 0.030(3) 0.024(3) 0.014(2) -0.010(2) -0.012(2)
O68 0.025(2) 0.038(2) 0.027(2) 0.0064(17) -0.0053(16) -0.0053(17)
C68 0.015(3) 0.030(3) 0.021(2) 0.006(2) -0.009(2) -0.010(2)
O69 0.034(2) 0.022(2) 0.037(2) 0.0032(17) -0.0158(18) -0.0060(16)
C69 0.023(3) 0.029(3) 0.024(3) 0.002(2) -0.009(2) -0.008(2)
O70 0.030(2) 0.0210(19) 0.032(2) 0.0056(16) -0.0115(17) -0.0035(16)
C70 0.024(3) 0.037(3) 0.018(2) 0.004(2) -0.007(2) -0.014(2)
O71 0.037(2) 0.032(2) 0.033(2) 0.0015(18) -0.0033(18) -0.0023(18)
C71 0.017(3) 0.029(3) 0.018(2) 0.003(2) 0.001(2) -0.010(2)
O72 0.034(2) 0.047(3) 0.055(3) -0.011(2) -0.012(2) -0.004(2)
C72 0.020(3) 0.029(3) 0.022(3) 0.005(2) -0.004(2) -0.007(2)
O73 0.064(3) 0.051(3) 0.082(4) 0.025(3) -0.010(3) -0.011(3)
C73 0.022(3) 0.024(3) 0.020(2) 0.000(2) -0.002(2) -0.010(2)
O74 0.0229(19) 0.028(2) 0.0225(18) 0.0014(15) -0.0021(15) -0.0037(15)
C74 0.019(3) 0.022(3) 0.027(3) 0.001(2) -0.004(2) -0.006(2)
O75 0.029(2) 0.026(2) 0.0222(18) 0.0044(15) -0.0014(15) -0.0075(16)
C75 0.016(3) 0.026(3) 0.020(2) -0.001(2) -0.002(2) -0.008(2)
O76 0.029(2) 0.031(2) 0.041(2) -0.0031(18) -0.0082(18) 0.0055(17)
C76 0.017(3) 0.027(3) 0.020(2) 0.002(2) 0.000(2) -0.007(2)
O77 0.040(2) 0.027(2) 0.035(2) 0.0067(17) -0.0001(18) -0.0080(18)
C77 0.016(3) 0.023(3) 0.023(3) 0.005(2) -0.003(2) -0.007(2)
O78 0.035(2) 0.026(2) 0.0247(19) 0.0072(16) -0.0096(16) -0.0041(16)
C78 0.012(2) 0.021(3) 0.023(2) 0.008(2) -0.0044(19) -0.001(2)
O79 0.024(2) 0.039(2) 0.040(2) -0.0095(19) -0.0089(17) -0.0035(17)
C79 0.016(3) 0.021(3) 0.030(3) 0.005(2) -0.008(2) -0.007(2)
O80 0.036(2) 0.033(2) 0.028(2) 0.0078(17) 0.0032(17) 0.0053(18)
C80 0.020(3) 0.021(3) 0.022(2) 0.003(2) -0.008(2) -0.002(2)
O81 0.028(2) 0.035(2) 0.035(2) -0.0025(18) -0.0101(17) 0.0060(17)
C81 0.019(3) 0.017(2) 0.025(3) 0.005(2) -0.004(2) -0.003(2)
O82 0.032(2) 0.047(3) 0.043(2) 0.018(2) -0.0089(19) -0.0139(19)
C82 0.015(3) 0.017(3) 0.030(3) 0.009(2) -0.009(2) 0.002(2)
O83 0.031(2) 0.045(3) 0.043(2) -0.008(2) -0.0114(19) 0.0097(19)
C83 0.018(3) 0.021(3) 0.026(3) 0.004(2) -0.007(2) -0.007(2)
O84 0.057(3) 0.118(5) 0.066(4) 0.003(3) -0.004(3) -0.047(3)
C84 0.016(2) 0.018(2) 0.025(3) 0.005(2) -0.002(2) -0.007(2)
O85 0.035(2) 0.044(3) 0.039(2) -0.008(2) -0.0135(19) -0.0041(19)
C85 0.017(3) 0.019(3) 0.021(2) 0.004(2) -0.002(2) -0.004(2)
O86 0.034(2) 0.030(2) 0.0258(19) 0.0000(16) -0.0049(16) -0.0048(17)
C86 0.021(3) 0.021(3) 0.021(2) 0.008(2) -0.003(2) -0.006(2)
O87 0.024(2) 0.043(2) 0.032(2) -0.0068(18) -0.0118(17) 0.0002(17)
C87 0.017(3) 0.017(2) 0.025(3) 0.008(2) -0.004(2) -0.006(2)
O88 0.059(3) 0.036(2) 0.038(2) 0.013(2) 0.015(2) 0.009(2)
C88 0.020(3) 0.019(3) 0.021(2) 0.002(2) -0.002(2) -0.005(2)
O89 0.085(4) 0.034(3) 0.147(6) -0.019(3) 0.055(4) -0.027(3)
C89 0.016(2) 0.019(3) 0.019(2) 0.003(2) -0.0034(19) -0.003(2)
O90 0.027(2) 0.044(2) 0.040(2) -0.013(2) -0.0031(18) -0.0067(18)
C90 0.019(3) 0.019(3) 0.016(2) 0.0037(19) 0.0016(19) -0.005(2)
O91 0.051(3) 0.037(2) 0.047(3) -0.010(2) -0.025(2) 0.017(2)
C91 0.010(2) 0.024(3) 0.022(2) 0.003(2) -0.0027(19) -0.005(2)
O92 0.042(2) 0.030(2) 0.026(2) 0.0022(17) -0.0078(17) -0.0058(18)
C92 0.012(2) 0.021(3) 0.020(2) 0.005(2) -0.0022(19) -0.007(2)
O93 0.053(3) 0.043(3) 0.064(3) 0.002(2) -0.017(2) -0.013(2)
C93 0.017(3) 0.022(3) 0.020(2) 0.002(2) -0.004(2) -0.008(2)
C94 0.017(3) 0.018(3) 0.024(3) -0.003(2) -0.001(2) -0.004(2)
C95 0.008(2) 0.021(3) 0.025(3) 0.005(2) -0.0034(19) 0.0006(19)
O96 0.027(2) 0.034(2) 0.042(2) 0.0027(19) -0.0007(18) -0.0048(17)
C96 0.017(3) 0.026(3) 0.018(2) 0.002(2) -0.0055(19) -0.008(2)
O97 0.053(3) 0.064(3) 0.046(3) 0.022(2) -0.011(2) 0.002(2)
C97 0.014(2) 0.019(2) 0.022(2) 0.000(2) -0.0022(19) -0.005(2)
O98 0.030(2) 0.032(2) 0.031(2) 0.0012(17) 0.0036(17) -0.0107(17)
C98 0.020(3) 0.023(3) 0.015(2) 0.006(2) -0.0045(19) -0.007(2)
C99 0.020(3) 0.023(3) 0.014(2) 0.002(2) -0.0001(19) -0.006(2)
C100 0.024(3) 0.019(3) 0.024(3) 0.004(2) -0.001(2) -0.003(2)
C101 0.025(3) 0.024(3) 0.025(3) 0.007(2) -0.003(2) -0.008(2)
O102 0.051(5) 0.041(5) 0.035(5) -0.006(4) -0.002(4) -0.025(4)
C102 0.017(3) 0.025(3) 0.022(2) 0.002(2) 0.003(2) -0.008(2)
C103 0.018(3) 0.023(3) 0.023(3) 0.002(2) 0.000(2) -0.004(2)
O104 0.006(3) 0.029(4) 0.009(3) 0.008(3) -0.004(2) -0.007(3)
C104 0.015(2) 0.019(3) 0.023(2) 0.003(2) 0.001(2) -0.007(2)
O105 0.057(3) 0.030(2) 0.038(2) 0.0005(19) 0.015(2) -0.001(2)
C105 0.015(2) 0.022(3) 0.021(2) 0.004(2) -0.001(2) -0.004(2)
O106 0.057(3) 0.054(3) 0.050(3) 0.009(2) -0.014(2) -0.009(2)
C106 0.012(2) 0.021(3) 0.024(3) 0.003(2) -0.004(2) 0.000(2)
O107 0.075(11) 0.005(5) 0.015(4) 0.008(4) -0.022(5) -0.013(6)
C107 0.016(3) 0.025(3) 0.022(2) 0.007(2) -0.001(2) -0.005(2)
O108 0.078(12) 0.040(13) 0.099(15) 0.021(9) -0.027(10) -0.027(9)
C108 0.014(2) 0.022(3) 0.021(2) -0.001(2) -0.001(2) -0.002(2)
O109 0.046(3) 0.041(3) 0.056(3) 0.011(2) -0.025(2) -0.015(2)
C109 0.014(3) 0.028(3) 0.023(3) 0.004(2) -0.003(2) -0.001(2)
O110 0.075(3) 0.046(3) 0.052(3) 0.007(2) -0.021(3) -0.002(2)
C110 0.011(2) 0.022(3) 0.026(3) 0.003(2) -0.004(2) -0.0021(19)
O111 0.049(3) 0.062(3) 0.050(3) 0.013(2) -0.011(2) 0.001(2)
C111 0.016(2) 0.016(2) 0.023(2) -0.001(2) -0.003(2) 0.0014(19)
O112 0.070(3) 0.029(2) 0.046(3) 0.002(2) 0.028(2) -0.002(2)
C112 0.014(3) 0.023(3) 0.026(3) 0.008(2) -0.003(2) 0.001(2)
O113 0.052(3) 0.065(3) 0.059(3) 0.000(3) -0.012(2) -0.007(2)
C113 0.045(4) 0.060(5) 0.038(4) 0.001(3) 0.008(3) 0.001(3)
C114 0.044(4) 0.057(5) 0.064(5) 0.020(4) 0.004(4) -0.004(3)
C115 0.085(6) 0.050(5) 0.046(4) 0.012(4) -0.001(4) 0.003(4)
O116 0.058(3) 0.062(3) 0.062(3) 0.002(3) -0.002(3) -0.005(2)
C116 0.046(4) 0.047(4) 0.038(4) 0.011(3) -0.008(3) -0.005(3)
O117 0.065(3) 0.052(3) 0.055(3) 0.007(2) -0.003(2) -0.012(2)
C117 0.047(4) 0.062(5) 0.034(3) -0.014(3) -0.006(3) -0.010(3)
O118 0.078(4) 0.062(3) 0.078(4) 0.000(3) 0.002(3) -0.022(3)
C118 0.078(6) 0.057(5) 0.065(5) 0.019(4) -0.047(4) -0.029(4)
C119 0.042(4) 0.067(5) 0.094(6) 0.049(5) -0.026(4) -0.041(4)
O120 0.028(2) 0.031(2) 0.0260(19) 0.0010(16) 0.0042(16) -0.0100(16)
C120 0.076(6) 0.061(5) 0.056(5) 0.011(4) 0.016(4) -0.024(4)
O121 0.054(3) 0.065(3) 0.052(3) -0.008(3) -0.005(2) 0.021(2)
C121 0.052(4) 0.073(5) 0.039(4) 0.012(4) -0.006(3) -0.023(4)
C122 0.055(4) 0.050(4) 0.029(3) 0.008(3) -0.005(3) -0.019(3)
O123 0.074(3) 0.071(4) 0.060(3) 0.013(3) -0.019(3) -0.012(3)
C123 0.024(3) 0.032(3) 0.037(3) -0.004(3) -0.007(2) 0.000(2)
O124 0.031(2) 0.026(2) 0.058(3) 0.001(2) -0.009(2) -0.0095(17)
C124 0.031(3) 0.029(3) 0.036(3) -0.003(3) -0.005(3) -0.004(2)
O125 0.031(2) 0.049(3) 0.039(2) -0.005(2) -0.0013(18) -0.0095(19)
C125 0.024(3) 0.037(3) 0.031(3) 0.007(3) 0.004(2) 0.008(3)
O126 0.072(4) 0.064(3) 0.066(3) 0.027(3) 0.018(3) 0.006(3)
C126 0.039(3) 0.036(3) 0.030(3) -0.006(3) -0.016(3) 0.009(3)
O127 0.059(3) 0.100(4) 0.058(3) 0.020(3) -0.014(3) -0.030(3)
C127 0.042(4) 0.022(3) 0.063(4) 0.008(3) -0.030(3) -0.007(3)
O128 0.081(14) 0.020(6) 0.058(8) -0.001(6) 0.000(7) -0.027(7)
C128 0.041(4) 0.046(4) 0.065(5) 0.027(3) -0.026(3) -0.020(3)
O129 0.023(7) 0.068(15) 0.14(2) 0.006(12) 0.026(11) -0.008(8)
C129 0.047(4) 0.080(6) 0.048(4) 0.013(4) 0.008(3) -0.022(4)
O130 0.032(2) 0.050(3) 0.034(2) 0.0052(19) -0.0004(18) -0.0183(19)
C130 0.053(4) 0.053(4) 0.028(3) 0.007(3) -0.004(3) -0.014(3)
O131 0.072(10) 0.071(11) 0.059(12) 0.010(10) -0.040(11) -0.016(7)
C131 0.045(4) 0.033(3) 0.032(3) -0.001(3) -0.006(3) -0.016(3)
O132 0.042(7) 0.025(6) 0.038(8) 0.009(6) -0.034(7) -0.007(5)
C132 0.060(4) 0.036(4) 0.049(4) 0.003(3) -0.003(3) -0.021(3)
O133 0.061(3) 0.027(2) 0.028(2) 0.0066(17) -0.0085(19) -0.0092(19)
C133 0.028(3) 0.048(4) 0.030(3) 0.008(3) 0.007(3) 0.000(3)
C134 0.030(3) 0.040(4) 0.027(3) -0.001(3) -0.003(2) 0.006(3)
C135 0.031(3) 0.023(3) 0.053(4) 0.005(3) -0.024(3) -0.004(2)
C136 0.039(4) 0.033(4) 0.082(5) 0.023(3) -0.030(4) -0.019(3)
C137 0.043(4) 0.060(5) 0.084(6) -0.046(5) -0.009(4) 0.007(4)
C138 0.100(7) 0.026(4) 0.135(9) -0.006(5) -0.075(6) -0.013(4)
C139 0.025(4) 0.084(6) 0.138(9) 0.088(6) 0.031(5) 0.009(4)
C140 0.028(5) 0.063(7) 0.023(4) 0.018(4) -0.009(4) 0.001(4)
C141 0.045(14) 0.09(2) 0.068(17) 0.003(14) -0.007(13) -0.041(14)
C142 0.046(5) 0.103(7) 0.061(5) 0.010(5) -0.026(4) -0.013(4)
C143 0.038(4) 0.081(6) 0.063(5) -0.018(4) -0.008(4) -0.004(4)
C144 0.026(4) 0.058(5) 0.073(5) 0.023(4) 0.008(3) -0.018(3)
C145 0.044(4) 0.080(5) 0.037(4) 0.019(4) 0.002(3) -0.015(4)

loop_
_atom_type_symbol
_atom_type_description
_atom_type_scat_dispersion_real
_atom_type_scat_dispersion_imag
_atom_type_scat_source
C C 0.0033 0.0016 'International Tables Vol C Tables 4.2.6.8 and 6.1.1.4'
H H 0.0000 0.0000 'International Tables Vol C Tables 4.2.6.8 and 6.1.1.4'
N N 0.0061 0.0033 'International Tables Vol C Tables 4.2.6.8 and 6.1.1.4'
O O 0.0106 0.0060 'International Tables Vol C Tables 4.2.6.8 and 6.1.1.4'
S S 0.1246 0.1234 'International Tables Vol C Tables 4.2.6.8 and 6.1.1.4'
Nd Nd -0.1943 3.0179 'International Tables Vol C Tables 4.2.6.8 and 6.1.1.4'

loop_
_geom_angle_atom_site_label_1
_geom_angle_atom_site_label_2
_geom_angle_atom_site_label_3
_geom_angle
O81 Nd1 O79 69.88(12)
O81 Nd1 O76 137.44(12)
O79 Nd1 O76 67.66(12)
O81 Nd1 O74 140.69(12)
O79 Nd1 O74 126.80(11)
O76 Nd1 O74 72.20(11)
O81 Nd1 O80 75.44(12)
O79 Nd1 O80 72.97(13)
O76 Nd1 O80 89.54(13)
O74 Nd1 O80 140.12(12)
O81 Nd1 O75 88.10(12)
O79 Nd1 O75 68.48(12)
O76 Nd1 O75 79.23(13)
O74 Nd1 O75 70.98(11)
O80 Nd1 O75 141.29(12)
O81 Nd1 O77 135.40(13)
O79 Nd1 O77 123.66(13)
O76 Nd1 O77 70.62(13)
O74 Nd1 O77 70.00(12)
O80 Nd1 O77 70.55(12)
O75 Nd1 O77 136.21(11)
O81 Nd1 O78 70.55(12)
O79 Nd1 O78 123.55(12)
O76 Nd1 O78 138.95(12)
O74 Nd1 O78 71.35(11)
O80 Nd1 O78 131.05(12)
O75 Nd1 O78 71.61(11)
O77 Nd1 O78 112.80(12)
O81 Nd1 O82 72.61(13)
O79 Nd1 O82 133.70(12)
O76 Nd1 O82 140.30(13)
O74 Nd1 O82 99.45(12)
O80 Nd1 O82 72.14(13)
O75 Nd1 O82 136.02(12)
O77 Nd1 O82 70.12(13)
O78 Nd1 O82 64.80(12)
O2 S1 O3 113.8(2)
O2 S1 O1 111.8(2)
O3 S1 O1 110.1(2)
O2 S1 C3 107.4(2)
O3 S1 C3 106.7(2)
O1 S1 C3 106.6(2)
C120 N1 C113 116.9(4)
C2 C1 C6 118.7(4)
C2 C1 C28 119.3(4)
C6 C1 C28 122.0(4)
O91 Nd2 O89 69.37(18)
O91 Nd2 O83 138.16(13)
O89 Nd2 O83 137.18(15)
O91 Nd2 O88 86.78(15)
O89 Nd2 O88 74.59(16)
O83 Nd2 O88 75.67(13)
O91 Nd2 O87 67.87(12)
O89 Nd2 O87 127.18(19)
O83 Nd2 O87 70.78(12)
O88 Nd2 O87 73.52(14)
O91 Nd2 O90 73.34(13)
O89 Nd2 O90 68.01(15)
O83 Nd2 O90 139.47(14)
O88 Nd2 O90 141.81(13)
O87 Nd2 O90 124.53(12)
O91 Nd2 O86 82.89(14)
O89 Nd2 O86 134.07(13)
O83 Nd2 O86 87.58(13)
O88 Nd2 O86 141.20(13)
O87 Nd2 O86 67.92(12)
O90 Nd2 O86 69.34(12)
O91 Nd2 O84 134.89(18)
O89 Nd2 O84 66.7(2)
O83 Nd2 O84 75.37(17)
O88 Nd2 O84 72.39(16)
O87 Nd2 O84 136.60(15)
O90 Nd2 O84 98.85(15)
O86 Nd2 O84 137.02(16)
O91 Nd2 O85 141.57(13)
O89 Nd2 O85 108.83(19)
O83 Nd2 O85 70.28(13)
O88 Nd2 O85 130.83(14)
O87 Nd2 O85 123.91(13)
O90 Nd2 O85 70.97(12)
O86 Nd2 O85 71.66(12)
O84 Nd2 O85 65.49(16)
O5 S2 O6 113.2(2)
O5 S2 O7 110.9(2)
O6 S2 O7 112.4(2)
O5 S2 C10 107.1(2)
O6 S2 C10 106.6(2)
O7 S2 C10 106.2(2)
C117 N2 C116 116.9(4)
C1 C2 C3 120.5(4)
O10 S3 O9 112.7(2)
O10 S3 O11 113.1(2)
O9 S3 O11 110.3(2)
O10 S3 C17 107.4(2)
O9 S3 C17 106.6(2)
O11 S3 C17 106.3(2)
C121 N3 C128 115.7(4)
C4 C3 C2 120.4(4)
C4 C3 S1 120.5(4)
C2 C3 S1 118.9(4)
O13 S4 O14 112.7(2)
O13 S4 O15 111.5(2)
O14 S4 O15 113.2(2)
O13 S4 C24 105.4(2)
O14 S4 C24 108.4(2)
O15 S4 C24 104.9(2)
C124 N4 C125 116.7(3)
C3 C4 C5 120.0(4)
O17 S5 O18 112.3(2)
O17 S5 O19 112.0(2)
O18 S5 O19 112.0(2)
O17 S5 C31 107.7(2)
O18 S5 C31 107.1(2)
O19 S5 C31 105.2(2)
C129 N5 C136 116.7(4)
C6 C5 C4 118.9(4)
C6 C5 C7 120.3(4)
C4 C5 C7 120.7(4)
O23 S6 O21 113.8(2)
O23 S6 O22 110.9(2)
O21 S6 O22 112.1(2)
O23 S6 C38 107.51(16)
O21 S6 C38 106.20(15)
O22 S6 C38 105.69(15)
C132 N6 C133 115.6(4)
O4 C6 C5 115.4(4)
O4 C6 C1 123.1(4)
C5 C6 C1 121.5(4)
O26 S7 O27 114.3(2)
O26 S7 O25 111.1(2)
O27 S7 O25 111.7(2)
O26 S7 C45 107.08(16)
O27 S7 C45 105.65(16)
O25 S7 C45 106.41(16)
C145 N7 C137 115.8(4)
C8 C7 C5 111.4(4)
O30 S8 O31 113.8(2)
O30 S8 O29 111.0(2)
O31 S8 O29 112.0(2)
O30 S8 C52 106.52(16)
O31 S8 C52 107.18(16)
O29 S8 C52 105.77(15)
C141 N8 C142 156.1(10)
C141 N8 C140 48.6(11)
C142 N8 C140 118.9(5)
C13 C8 C9 118.4(4)
C13 C8 C7 123.2(4)
C9 C8 C7 118.3(4)
O33 S9 O34 112.35(18)
O33 S9 O35 111.17(17)
O34 S9 O35 112.95(19)
O33 S9 C59 106.88(16)
O34 S9 C59 105.9(2)
O35 S9 C59 107.09(19)
C10 C9 C8 120.3(4)
O37 S10 O38 113.3(2)
O37 S10 O39 112.8(2)
O38 S10 O39 111.3(2)
O37 S10 C66 106.22(15)
O38 S10 C66 106.45(16)
O39 S10 C66 106.26(15)
C11 C10 C9 120.8(4)
C11 C10 S2 119.3(4)
C9 C10 S2 119.8(4)
O42 S11 O43 114.4(2)
O42 S11 O41 111.3(2)
O43 S11 O41 110.3(2)
O42 S11 C73 105.61(15)
O43 S11 C73 107.91(16)
O41 S11 C73 106.94(14)
C10 C11 C12 120.5(4)
O45 S12 O47 113.9(2)
O45 S12 O46 110.59(19)
O47 S12 O46 111.7(2)
O45 S12 C80 107.79(16)
O47 S12 C80 107.19(15)
O46 S12 C80 105.11(15)
C11 C12 C13 118.5(4)
C11 C12 C14 120.3(4)
C13 C12 C14 121.2(4)
O51 S13 O49 112.8(2)
O51 S13 O50 113.1(2)
O49 S13 O50 109.96(19)
O51 S13 C87 106.32(15)
O49 S13 C87 107.33(15)
O50 S13 C87 106.96(15)
O8 C13 C8 122.5(4)
O8 C13 C12 116.0(4)
C8 C13 C12 121.4(4)
O54 S14 O55 111.4(2)
O54 S14 O53 112.5(2)
O55 S14 O53 113.6(2)
O54 S14 C94 108.74(14)
O55 S14 C94 105.60(15)
O53 S14 C94 104.49(16)
C15 C14 C12 114.6(4)
O58 S15 O59 114.3(2)
O58 S15 O57 112.7(2)
O59 S15 O57 109.5(2)
O58 S15 C101 107.32(16)
O59 S15 C101 106.66(16)
O57 S15 C101 105.80(15)
C16 C15 C20 117.3(4)
C16 C15 C14 120.6(4)
C20 C15 C14 122.0(4)
O63 S16 O62 113.15(17)
O63 S16 O61 110.82(14)
O62 S16 O61 111.4(2)
O63 S16 C108 107.9(2)
O62 S16 C108 106.92(14)
O61 S16 C108 106.20(16)
C15 C16 C17 120.9(4)
C16 C17 C18 120.5(5)
C16 C17 S3 120.7(4)
C18 C17 S3 118.4(4)
C19 C18 C17 120.2(5)
C18 C19 C20 119.0(4)
C18 C19 C21 121.0(4)
C20 C19 C21 119.9(4)
O12 C20 C15 122.9(4)
O12 C20 C19 115.2(4)
C15 C20 C19 121.9(4)
C19 C21 C22 111.9(4)
C27 C22 C23 118.5(4)
C27 C22 C21 122.9(4)
C23 C22 C21 118.6(4)
C24 C23 C22 121.2(5)
C23 C24 C25 119.7(4)
C23 C24 S4 121.1(4)
C25 C24 S4 119.2(3)
C24 C25 C26 121.1(4)
C25 C26 C27 118.6(4)
C25 C26 C28 120.9(4)
C27 C26 C28 120.5(4)
O16 C27 C22 124.3(4)
O16 C27 C26 115.0(4)
C22 C27 C26 120.7(4)
C26 C28 C1 113.1(4)
C30 C29 C34 118.8(4)
C30 C29 C56 119.5(4)
C34 C29 C56 121.6(3)
C29 C30 C31 119.8(4)
C32 C31 C30 120.6(4)
C32 C31 S5 120.3(4)
C30 C31 S5 119.1(4)
C31 C32 C33 120.6(4)
C32 C33 C34 118.0(4)
C32 C33 C35 121.1(4)
C34 C33 C35 120.9(4)
O20 C34 C33 114.4(4)
O20 C34 C29 123.5(4)
C33 C34 C29 122.1(4)
C36 C35 C33 113.1(4)
C37 C36 C41 117.8(4)
C37 C36 C35 119.3(4)
C41 C36 C35 122.8(4)
C36 C37 C38 121.1(4)
C39 C38 C37 119.9(4)
C39 C38 S6 120.5(4)
C37 C38 S6 119.5(4)
C40 C39 C38 121.0(4)
C39 C40 C41 117.9(4)
C39 C40 C42 120.8(4)
C41 C40 C42 121.2(4)
O24 C41 C36 121.3(4)
O24 C41 C40 116.4(4)
C36 C41 C40 122.2(4)
C40 C42 C43 112.7(4)
C44 C43 C48 118.9(5)
C44 C43 C42 120.3(4)
C48 C43 C42 120.8(4)
C45 C44 C43 120.7(4)
C44 C45 C46 120.4(5)
C44 C45 S7 120.7(4)
C46 C45 S7 118.8(4)
C47 C46 C45 119.9(5)
C46 C47 C48 118.7(4)
C46 C47 C49 121.6(5)
C48 C47 C49 119.7(4)
O28 C48 C43 123.3(4)
O28 C48 C47 115.3(4)
C43 C48 C47 121.3(5)
C50 C49 C47 113.0(4)
C51 C50 C55 116.8(4)
C51 C50 C49 118.7(5)
C55 C50 C49 124.5(5)
C50 C51 C52 122.7(5)
C51 C52 C53 119.7(5)
C51 C52 S8 120.3(4)
C53 C52 S8 119.8(4)
C52 C53 C54 120.3(4)
C55 C54 C53 118.2(5)
C55 C54 C56 121.8(5)
C53 C54 C56 120.1(4)
O32 C55 C54 114.0(4)
O32 C55 C50 123.7(4)
C54 C55 C50 122.3(5)
C29 C56 C54 113.2(3)
C62 C57 C58 118.3(4)
C62 C57 C84 120.5(4)
C58 C57 C84 121.1(4)
C59 C58 C57 120.1(5)
C58 C59 C60 120.7(4)
C58 C59 S9 119.8(4)
C60 C59 S9 119.5(3)
C61 C60 C59 120.4(4)
C60 C61 C62 118.3(5)
C60 C61 C63 119.6(4)
C62 C61 C63 122.1(4)
O36 C62 C57 114.3(4)
O36 C62 C61 123.6(4)
C57 C62 C61 122.1(4)
C64 C63 C61 113.6(3)
C69 C64 C65 117.5(4)
C69 C64 C63 122.3(4)
C65 C64 C63 120.1(4)
C114 O65 C115 114.2(6)
C64 C65 C66 121.2(4)
C118 O66 C119 124.3(16)
C65 C66 C67 119.5(5)
C65 C66 S10 119.9(4)
C67 C66 S10 120.3(4)
C119 O67 C118 118.5(6)
C68 C67 C66 121.6(5)
C122 O68 C123 110.3(4)
C67 C68 C69 116.8(4)
C67 C68 C70 117.3(4)
C69 C68 C70 125.9(5)
C126 O69 C127 113.9(4)
O40 C69 C64 113.8(4)
O40 C69 C68 122.8(4)
C64 C69 C68 123.4(5)
C135 O70 C134 112.5(4)
C71 C70 C68 113.2(4)
C131 O71 C130 111.0(4)
C72 C71 C76 118.3(4)
C72 C71 C70 122.6(5)
C76 C71 C70 119.1(4)
C143 O72 C144 111.2(5)
C73 C72 C71 120.9(5)
C138 O73 C139 114.9(7)
C74 C73 C72 120.3(5)
C74 C73 S11 120.9(4)
C72 C73 S11 118.8(4)
C73 C74 C75 120.8(4)
C74 C75 C76 118.9(5)
C74 C75 C77 120.9(4)
C76 C75 C77 120.2(4)
O44 C76 C75 123.7(4)
O44 C76 C71 115.4(4)
C75 C76 C71 120.8(4)
C78 C77 C75 112.8(4)
C79 C78 C83 119.2(4)
C79 C78 C77 119.7(4)
C83 C78 C77 121.1(4)
C78 C79 C80 119.9(4)
C81 C80 C79 120.3(4)
C81 C80 S12 120.2(4)
C79 C80 S12 119.4(4)
C80 C81 C82 121.1(4)
C83 C82 C81 117.3(4)
C83 C82 C84 123.5(4)
C81 C82 C84 119.1(4)
O48 C83 C82 124.0(4)
O48 C83 C78 113.8(4)
C82 C83 C78 122.1(4)
C82 C84 C57 113.4(3)
C86 C85 C90 119.4(4)
C86 C85 C112 120.6(4)
C90 C85 C112 120.0(4)
C85 C86 C87 119.5(4)
C88 C87 C86 120.4(4)
C88 C87 S13 119.9(3)
C86 C87 S13 119.7(4)
C87 C88 C89 121.6(4)
C88 C89 C90 117.5(4)
C88 C89 C91 119.7(4)
C90 C89 C91 122.8(4)
O52 C90 C89 123.3(4)
O52 C90 C85 115.2(4)
C89 C90 C85 121.5(4)
C92 C91 C89 113.8(4)
C93 C92 C97 118.9(4)
C93 C92 C91 120.1(4)
C97 C92 C91 121.0(4)
C92 C93 C94 121.1(4)
C95 C94 C93 119.4(4)
C95 C94 S14 120.9(4)
C93 C94 S14 119.7(4)
C94 C95 C96 121.2(5)
C97 C96 C95 118.6(4)
C97 C96 C98 123.7(4)
C95 C96 C98 117.7(4)
O56 C97 C96 124.7(4)
O56 C97 C92 114.6(4)
C96 C97 C92 120.7(4)
C99 C98 C96 112.6(4)
C100 C99 C104 117.7(4)
C100 C99 C98 121.8(4)
C104 C99 C98 120.4(4)
C99 C100 C101 121.0(5)
C102 C101 C100 120.2(5)
C102 C101 S15 120.5(4)
C100 C101 S15 119.3(4)
C101 C102 C103 121.6(4)
C102 C103 C104 116.7(4)
C102 C103 C105 120.5(4)
C104 C103 C105 122.8(4)
O60 C104 C103 122.4(4)
O60 C104 C99 114.8(4)
C103 C104 C99 122.8(4)
C103 C105 C106 113.3(4)
C107 C106 C111 119.1(4)
C107 C106 C105 119.4(4)
C111 C106 C105 121.5(4)
C108 C107 C106 120.2(4)
C107 C108 C109 120.7(4)
C107 C108 S16 118.8(4)
C109 C108 S16 120.4(4)
C110 C109 C108 120.3(4)
C109 C110 C111 117.8(4)
C109 C110 C112 118.8(4)
C111 C110 C112 123.3(4)
O64 C111 C106 116.9(4)
O64 C111 C110 121.2(4)
C106 C111 C110 121.8(4)
C110 C112 C85 111.5(4)
N1 C113 C114 111.5(5)
O65 C114 C113 105.7(6)
O65 C115 C116 113.8(6)
C115 C116 N2 110.8(5)
C118 C117 N2 115.6(5)
O66 C118 O67 22.1(11)
O66 C118 C117 114.2(10)
O67 C118 C117 113.4(6)
O67 C119 O66 22.2(10)
O67 C119 C120 111.0(5)
O66 C119 C120 116.1(10)
N1 C120 C119 112.3(6)
N3 C121 C122 112.5(5)
O68 C122 C121 107.5(5)
O68 C123 C124 107.6(4)
N4 C124 C123 110.9(4)
C126 C125 N4 110.5(4)
O69 C126 C125 106.8(4)
O69 C127 C128 105.7(5)
C127 C128 N3 111.4(5)
C130 C129 N5 112.5(5)
O71 C130 C129 107.3(5)
O71 C131 C132 107.9(5)
C131 C132 N6 110.3(4)
C134 C133 N6 109.9(4)
O70 C134 C133 105.7(4)
O70 C135 C136 105.5(5)
C135 C136 N5 111.2(5)
N7 C137 C138 107.5(5)
O73 C138 C137 104.3(6)
C141 C139 O73 99.8(12)
C141 C139 C140 46.0(10)
O73 C139 C140 105.5(6)
N8 C140 C139 114.8(6)
N8 C141 C139 135.9(17)
N8 C142 C143 113.7(6)
O72 C143 C142 109.1(6)
O72 C144 C145 109.1(5)
N7 C145 C144 110.5(5)

loop_
_geom_bond_atom_site_label_1
_geom_bond_atom_site_label_2
_geom_bond_distance
Nd1 O81 2.463(3)
Nd1 O79 2.485(3)
Nd1 O76 2.499(4)
Nd1 O74 2.504(3)
Nd1 O80 2.506(4)
Nd1 O75 2.518(3)
Nd1 O77 2.520(4)
Nd1 O78 2.529(4)
Nd1 O82 2.564(4)
S1 O2 1.448(3)
S1 O3 1.457(4)
S1 O1 1.468(4)
S1 C3 1.765(5)
N1 C120 1.468(7)
N1 C113 1.502(6)
C1 C2 1.386(6)
C1 C6 1.397(6)
C1 C28 1.529(6)
Nd2 O91 2.474(4)
Nd2 O89 2.476(5)
Nd2 O83 2.479(4)
Nd2 O88 2.483(4)
Nd2 O87 2.487(3)
Nd2 O90 2.513(3)
Nd2 O86 2.521(4)
Nd2 O84 2.533(5)
Nd2 O85 2.544(4)
S2 O5 1.451(4)
S2 O6 1.461(3)
S2 O7 1.468(4)
S2 C10 1.782(5)
N2 C117 1.461(6)
N2 C116 1.491(6)
C2 C3 1.392(6)
S3 O10 1.453(4)
S3 O9 1.459(3)
S3 O11 1.467(4)
S3 C17 1.758(5)
N3 C121 1.498(7)
N3 C128 1.514(6)
C3 C4 1.387(6)
S4 O13 1.455(3)
S4 O14 1.458(4)
S4 O15 1.461(3)
S4 C24 1.777(4)
O4 C6 1.364(5)
N4 C124 1.487(5)
N4 C125 1.497(5)
C4 C5 1.397(6)
S5 O17 1.448(4)
S5 O18 1.452(3)
S5 O19 1.466(4)
S5 C31 1.770(5)
N5 C129 1.495(7)
N5 C136 1.496(6)
C5 C6 1.390(6)
C5 C7 1.527(6)
S6 O23 1.451(3)
S6 O21 1.453(3)
S6 O22 1.486(3)
S6 C38 1.774(4)
N6 C132 1.493(6)
N6 C133 1.494(5)
S7 O26 1.446(3)
S7 O27 1.449(4)
S7 O25 1.455(3)
S7 C45 1.764(5)
N7 C145 1.425(7)
N7 C137 1.526(7)
C7 C8 1.525(6)
S8 O30 1.452(4)
S8 O31 1.453(4)
S8 O29 1.463(3)
S8 C52 1.771(5)
O8 C13 1.373(5)
N8 C141 1.316(15)
N8 C142 1.436(8)
N8 C140 1.433(8)
C8 C13 1.398(6)
C8 C9 1.401(6)
S9 O33 1.452(4)
S9 O34 1.457(3)
S9 O35 1.464(3)
S9 C59 1.775(4)
C9 C10 1.387(6)
S10 O37 1.437(4)
S10 O38 1.451(4)
S10 O39 1.454(3)
S10 C66 1.779(5)
C10 C11 1.385(6)
S11 O42 1.442(3)
S11 O43 1.449(3)
S11 O41 1.463(3)
S11 C73 1.769(5)
C11 C12 1.389(6)
S12 O45 1.448(3)
S12 O47 1.453(3)
S12 O46 1.477(3)
S12 C80 1.766(4)
O12 C20 1.358(5)
C12 C13 1.411(6)
C12 C14 1.526(6)
S13 O51 1.449(3)
S13 O49 1.450(4)
S13 O50 1.455(3)
S13 C87 1.760(5)
S14 O54 1.444(3)
S14 O55 1.448(4)
S14 O53 1.454(4)
S14 C94 1.773(4)
C14 C15 1.519(6)
S15 O58 1.435(4)
S15 O59 1.458(3)
S15 O57 1.465(3)
S15 C101 1.755(5)
C15 C16 1.395(6)
C15 C20 1.416(6)
S16 O63 1.445(3)
S16 O62 1.450(3)
S16 O61 1.477(3)
S16 C108 1.776(4)
O16 C27 1.360(5)
C16 C17 1.401(7)
C17 C18 1.407(6)
C18 C19 1.368(6)
C19 C20 1.421(6)
C19 C21 1.519(6)
O20 C34 1.367(5)
C21 C22 1.527(6)
C22 C27 1.397(6)
C22 C23 1.406(6)
C23 C24 1.377(6)
O24 C41 1.379(4)
C24 C25 1.387(6)
C25 C26 1.394(6)
C26 C27 1.411(6)
C26 C28 1.505(6)
O28 C48 1.354(5)
C29 C30 1.373(6)
C29 C34 1.398(5)
C29 C56 1.533(5)
C30 C31 1.407(7)
C31 C32 1.380(6)
O32 C55 1.376(5)
C32 C33 1.391(5)
C33 C34 1.395(7)
C33 C35 1.523(6)
C35 C36 1.523(6)
O36 C62 1.356(5)
C36 C37 1.377(6)
C36 C41 1.402(6)
C37 C38 1.402(6)
C38 C39 1.388(6)
C39 C40 1.378(6)
O40 C69 1.381(5)
C40 C41 1.413(6)
C40 C42 1.521(6)
C42 C43 1.528(7)
C43 C44 1.392(7)
C43 C48 1.395(6)
O44 C76 1.344(5)
C44 C45 1.382(7)
C45 C46 1.400(6)
C46 C47 1.398(7)
C47 C48 1.405(7)
C47 C49 1.516(6)
O48 C83 1.373(4)
C49 C50 1.513(6)
C50 C51 1.374(7)
C50 C55 1.414(7)
C51 C52 1.383(6)
O52 C90 1.360(4)
C52 C53 1.389(7)
C53 C54 1.400(6)
C54 C55 1.396(6)
C54 C56 1.536(7)
O56 C97 1.354(4)
C57 C62 1.395(7)
C57 C58 1.408(7)
C57 C84 1.521(5)
C58 C59 1.376(6)
C59 C60 1.405(6)
O60 C104 1.356(5)
C60 C61 1.385(6)
C61 C62 1.402(6)
C61 C63 1.538(5)
C63 C64 1.511(6)
O64 C111 1.379(5)
C64 C69 1.384(6)
C64 C65 1.385(6)
O65 C114 1.375(7)
O65 C115 1.434(8)
C65 C66 1.390(6)
O66 C118 1.336(15)
O66 C119 1.408(16)
C66 C67 1.390(6)
O67 C119 1.392(8)
O67 C118 1.432(8)
C67 C68 1.380(6)
O68 C122 1.413(7)
O68 C123 1.438(6)
C68 C69 1.407(7)
C68 C70 1.529(6)
O69 C126 1.427(7)
O69 C127 1.431(6)
O70 C135 1.409(6)
O70 C134 1.446(6)
C70 C71 1.490(6)
O71 C131 1.439(7)
O71 C130 1.442(7)
C71 C72 1.390(6)
C71 C76 1.414(7)
O72 C143 1.390(8)
O72 C144 1.428(7)
C72 C73 1.389(6)
O73 C138 1.333(8)
O73 C139 1.505(9)
C73 C74 1.380(7)
C74 C75 1.390(6)
C75 C76 1.403(6)
C75 C77 1.536(7)
C77 C78 1.527(6)
C78 C79 1.385(6)
C78 C83 1.403(6)
C79 C80 1.397(6)
C80 C81 1.394(6)
C81 C82 1.401(6)
C82 C83 1.401(6)
C82 C84 1.517(6)
C85 C86 1.392(6)
C85 C90 1.404(6)
C85 C112 1.524(6)
C86 C87 1.401(6)
C87 C88 1.377(6)
C88 C89 1.399(6)
C89 C90 1.404(6)
C89 C91 1.525(6)
C91 C92 1.509(6)
C92 C93 1.388(6)
C92 C97 1.406(6)
C93 C94 1.392(6)
C94 C95 1.381(6)
C95 C96 1.402(6)
C96 C97 1.396(7)
C96 C98 1.522(6)
C98 C99 1.503(6)
C99 C100 1.385(6)
C99 C104 1.418(6)
C100 C101 1.397(6)
C101 C102 1.391(7)
C102 C103 1.401(6)
C103 C104 1.410(6)
C103 C105 1.512(6)
C105 C106 1.530(6)
C106 C107 1.389(6)
C106 C111 1.390(6)
C107 C108 1.384(6)
C108 C109 1.400(6)
C109 C110 1.394(6)
C110 C111 1.412(6)
C110 C112 1.521(6)
C113 C114 1.518(9)
C115 C116 1.443(9)
C117 C118 1.445(9)
C119 C120 1.472(10)
C121 C122 1.510(9)
C123 C124 1.502(8)
C125 C126 1.484(8)
C127 C128 1.485(9)
C129 C130 1.487(9)
C131 C132 1.481(8)
C133 C134 1.492(8)
C135 C136 1.473(9)
C137 C138 1.603(12)
C139 C141 1.37(2)
C139 C140 1.518(12)
C142 C143 1.442(9)
C144 C145 1.457(9)
